data_1563131
loop_
_publ_author_name
'Zhang, Qiuyue'
'Yang, Wenhong'
'Wang, Zheng'
'Solan, Gregory A.'
'Liang, Tongling'
'Sun, Wen-Hua'

_publ_section_title
;
 Doubly fused N,N,N-iron ethylene polymerization catalysts appended with
 fluoride substituents; probing catalytic performance via a combined
 experimental and MLR study
;
_journal_issue 13
_journal_name_full 'Catalysis Science &amp; Technology'
_journal_page_first 4605
_journal_page_last 4618
_journal_paper_doi 10.1039/D1CY00821H
_journal_volume 11
_journal_year 2021
_chemical_formula_moiety 'C85 H71 Cl2 F8 Fe N3'
_chemical_formula_sum 'C85 H71 Cl2 F8 Fe N3'
_chemical_formula_weight 1413.19
_space_group_crystal_system monoclinic
_space_group_IT_number 14
_space_group_name_Hall '-P 2ybc'
_space_group_name_H-M_alt 'P 1 21/c 1'
_atom_sites_solution_hydrogens geom
_atom_sites_solution_primary iterative
_audit_creation_date 2020-03-17
_audit_creation_method
;
Olex2 1.2
(compiled 2018.05.29 svn.r3508 for OlexSys, GUI svn.r5506)
;
_audit_update_record
;
2021-05-07 deposited with the CCDC.	2021-06-03 downloaded from the CCDC.
;
_cell_angle_alpha 90
_cell_angle_beta 107.7390(10)
_cell_angle_gamma 90
_cell_formula_units_Z 8
_cell_length_a 36.1891(3)
_cell_length_b 13.76670(10)
_cell_length_c 33.3782(3)
_cell_measurement_reflns_used 44450
_cell_measurement_temperature 169.99(10)
_cell_measurement_theta_max 75.1770
_cell_measurement_theta_min 2.5520
_cell_volume 15838.5(2)
_computing_cell_refinement 'CrysAlisPro 1.171.40.14e (Rigaku OD, 2018)'
_computing_data_collection 'CrysAlisPro 1.171.40.14e (Rigaku OD, 2018)'
_computing_data_reduction 'CrysAlisPro 1.171.40.14e (Rigaku OD, 2018)'
_computing_molecular_graphics 'Olex2 (Dolomanov et al., 2009)'
_computing_publication_material 'Olex2 (Dolomanov et al., 2009)'
_computing_structure_refinement 'ShelXL (Sheldrick, 2015)'
_computing_structure_solution 'olex2.solve (Bourhis et al., 2015)'
_diffrn_ambient_environment N~2~
_diffrn_ambient_temperature 169.99(10)
_diffrn_detector 'CCD plate'
_diffrn_detector_type HyPix
_diffrn_measured_fraction_theta_full 0.996
_diffrn_measured_fraction_theta_max 0.951
_diffrn_measurement_details
;
List of Runs (angles in degrees, time in seconds):

  # Type    Start    End  Width  t~exp~   \w     \q     \k     \f   Frames
#--------------------------------------------------------------------------
  1  \w    -24.00  61.00   0.50    1.47    --   47.20 -54.00  68.00  170
  2  \w     35.00 118.00   0.50    5.88    --  103.25 -54.00  68.00  166
  3  \w    128.00 154.00   0.50    5.88    --  103.25  15.00 120.00   52
  4  \w     91.00 116.00   0.50    5.88    --  103.25  15.00 120.00   50
  5  \w     35.00 113.00   0.50    5.88    --  103.25 -61.00 -30.00  156
  6  \w     95.00 120.00   0.50    5.88    --  103.25  30.00-150.00   50
  7  \w     89.00 164.00   0.50    5.88    --  103.25  54.00-148.00  150
  8  \w     87.00 113.00   0.50    5.88    --  103.25 -30.00-150.00   52
  9  \w     75.00 101.00   0.50    1.47    --   47.20  54.00-148.00   52
 10  \w     37.00  63.00   0.50    5.88    --  103.25 -30.00-150.00   52
 11  \w    -37.00  24.00   0.50    1.47    --  -47.20  54.00-148.00  122
 12  \w    -69.00 -27.00   0.50    5.88    --  -99.00  45.00  60.00   84
 13  \w    -87.00 -24.00   0.50    5.88    --  -99.00  15.00  60.00  126
 14  \w    -96.00 -70.00   0.50    5.88    --  -99.00  45.00  60.00   52
 15  \w   -120.00 -42.00   0.50    1.47    --  -47.20 -54.00  68.00  156
 16  \w   -119.00 -72.00   0.50    1.47    --  -47.20-125.00  60.00   94
 17  \w   -162.00-126.00   0.50    5.88    --  -99.00 -54.00  68.00   72
 18  \w   -159.00 -85.00   0.50    5.88    --  -99.00 -15.00 150.00  148
 19  \w   -166.00 -94.00   0.50    5.88    --  -99.00 -94.00 150.00  144
 20  \w    -94.00 -69.00   0.50    5.88    --  -99.00  54.00-148.00   50
 21  \w   -120.00 -71.00   0.50    1.47    --  -47.20-125.00-150.00   98
 22  \w   -120.00 -95.00   0.50    1.47    --  -47.20-125.00-180.00   50
;
_diffrn_measurement_device 'four-circle diffractometer'
_diffrn_measurement_device_type 'XtaLAB Synergy R, HyPix'
_diffrn_measurement_method '\w scans'
_diffrn_orient_matrix_type 'CrysAlisPro convention (1999,Acta A55,543-557)'
_diffrn_orient_matrix_UB_11 0.0008770000
_diffrn_orient_matrix_UB_12 -0.0563115000
_diffrn_orient_matrix_UB_13 0.0401703000
_diffrn_orient_matrix_UB_21 -0.0387407000
_diffrn_orient_matrix_UB_22 0.0472020000
_diffrn_orient_matrix_UB_23 -0.0005376000
_diffrn_orient_matrix_UB_31 -0.0222496000
_diffrn_orient_matrix_UB_32 -0.0844084000
_diffrn_orient_matrix_UB_33 -0.0271070000
_diffrn_radiation_monochromator mirror
_diffrn_radiation_probe x-ray
_diffrn_radiation_type CuK\a
_diffrn_radiation_wavelength 1.54184
_diffrn_reflns_av_R_equivalents 0.0459
_diffrn_reflns_av_unetI/netI 0.0383
_diffrn_reflns_Laue_measured_fraction_full 0.996
_diffrn_reflns_Laue_measured_fraction_max 0.951
_diffrn_reflns_limit_h_max 45
_diffrn_reflns_limit_h_min -45
_diffrn_reflns_limit_k_max 10
_diffrn_reflns_limit_k_min -16
_diffrn_reflns_limit_l_max 41
_diffrn_reflns_limit_l_min -38
_diffrn_reflns_number 119114
_diffrn_reflns_point_group_measured_fraction_full 0.996
_diffrn_reflns_point_group_measured_fraction_max 0.951
_diffrn_reflns_theta_full 67.684
_diffrn_reflns_theta_max 75.640
_diffrn_reflns_theta_min 2.564
_diffrn_source 'Rotating-anode X-ray tube'
_diffrn_source_type 'PhotonJet R (Cu) X-ray Source'
_exptl_absorpt_coefficient_mu 2.660
_exptl_absorpt_correction_T_max 1.00000
_exptl_absorpt_correction_T_min 0.53067
_exptl_absorpt_correction_type multi-scan
_exptl_absorpt_process_details
;
CrysAlisPro 1.171.40.14e (Rigaku Oxford Diffraction, 2018)
Empirical absorption correction using spherical harmonics,
 implemented in SCALE3 ABSPACK scaling algorithm.
;
_exptl_crystal_colour 'light blue'
_exptl_crystal_density_diffrn 1.185
_exptl_crystal_description needle
_exptl_crystal_F_000 5872
_exptl_crystal_size_max 0.355
_exptl_crystal_size_mid 0.252
_exptl_crystal_size_min 0.125
_refine_diff_density_max 0.428
_refine_diff_density_min -0.492
_refine_diff_density_rms 0.051
_refine_ls_extinction_method none
_refine_ls_goodness_of_fit_ref 1.051
_refine_ls_hydrogen_treatment constr
_refine_ls_matrix_type full
_refine_ls_number_parameters 1791
_refine_ls_number_reflns 31330
_refine_ls_number_restraints 0
_refine_ls_restrained_S_all 1.051
_refine_ls_R_factor_all 0.0619
_refine_ls_R_factor_gt 0.0467
_refine_ls_shift/su_max 0.002
_refine_ls_shift/su_mean 0.000
_refine_ls_structure_factor_coef Fsqd
_refine_ls_weighting_details 'w=1/[\s^2^(Fo^2^)+(0.0625P)^2^+8.8331P] where P=(Fo^2^+2Fc^2^)/3'
_refine_ls_weighting_scheme calc
_refine_ls_wR_factor_gt 0.1191
_refine_ls_wR_factor_ref 0.1330
_reflns_Friedel_coverage 0.000
_reflns_number_gt 25022
_reflns_number_total 31330
_reflns_threshold_expression 'I > 2\s(I)'
_cod_data_source_file d1cy00821h2.cif
_cod_data_source_block Fe3
_cod_depositor_comments
;
Adding full bibliography for 1563131--1563133.cif.

2022-05-06
Z value and formula fixed to values more according to usual
chemical conventions.                 miguel
;
_cod_original_formula_sum 'C170 H142 Cl4 F16 Fe2 N6'
_cod_original_formula_weight 2826.39
_cod_original_formula_moiety '2(C85 H71 Cl2 F8 Fe N3)'
_cod_original_formula_units_Z 4
_cod_database_code 1563131
_shelx_shelxl_version_number 2017/1
_chemical_oxdiff_usercomment 'C H N F Fe'
_shelx_space_group_comment
;
The symmetry employed for this shelxl refinement is uniquely defined
by the following loop, which should always be used as a source of
symmetry information in preference to the above space-group names.
They are only intended as comments.
;
_reflns_odcompleteness_completeness 99.70
_reflns_odcompleteness_iscentric 1
_reflns_odcompleteness_theta 66.97
_olex2_refinement_description
;
1. Fixed Uiso
 At 1.2 times of:
  All C(H) groups, All C(H,H) groups
 At 1.5 times of:
  All C(H,H,H) groups
2.a Ternary CH refined with riding coordinates:
 C107(H107), C57(H57), C70(H70), C142(H142), C155(H155), C22(H22), C48(H48),
 C83(H83), C120(H120), C35(H35), C168(H168), C133(H133)
2.b Secondary CH2 refined with riding coordinates:
 C6(H6A,H6B), C91(H91A,H91B), C5(H5A,H5B), C13(H13A,H13B), C88(H88A,H88B),
 C90(H90A,H90B), C3(H3A,H3B), C12(H12A,H12B), C10(H10A,H10B), C89(H89A,H89B),
 C98(H98A,H98B), C4(H4A,H4B), C95(H95A,H95B), C11(H11A,H11B), C97(H97A,H97B),
 C96(H96A,H96B)
2.c Aromatic/amide H refined with riding coordinates:
 C55(H55), C8(H8), C53(H53), C150(H150), C65(H65), C140(H140), C93(H93),
 C138(H138), C18(H18), C76(H76), C63(H63), C78(H78), C66(H66), C144(H144),
 C151(H151), C113(H113), C20(H20), C79(H79), C75(H75), C82(H82), C148(H148),
 C59(H59), C72(H72), C69(H69), C62(H62), C103(H103), C105(H105), C68(H68),
 C163(H163), C167(H167), C153(H153), C154(H154), C115(H115), C161(H161),
 C147(H147), C157(H157), C145(H145), C112(H112), C41(H41), C60(H60), C119(H119),
  C34(H34), C109(H109), C73(H73), C24(H24), C81(H81), C132(H132), C160(H160),
 C158(H158), C164(H164), C28(H28), C128(H128), C116(H116), C30(H30), C40(H40),
 C33(H33), C131(H131), C166(H166), C110(H110), C129(H129), C122(H122), C37(H37),
  C43(H43), C118(H118), C31(H31), C126(H126), C44(H44), C38(H38), C123(H123),
 C25(H25), C47(H47), C27(H27), C125(H125), C46(H46)
2.d Idealised Me refined as rotating group:
 C50(H50A,H50B,H50C), C49(H49A,H49B,H49C), C134(H13C,H13D,H13E), C170(H17A,
 H17B,H17C), C85(H85A,H85B,H85C), C169(H16A,H16B,H16C), C135(H13F,H13G,H13H),
 C84(H84A,H84B,H84C)
;
_olex2_submission_special_instructions 'No special instructions were received'
_oxdiff_exptl_absorpt_empirical_details
;
Empirical correction (ABSPACK) includes:
- Absorption correction using spherical harmonics
- Frame scaling
;
_oxdiff_exptl_absorpt_empirical_full_max 2.135
_oxdiff_exptl_absorpt_empirical_full_min 0.654

loop_
_space_group_symop_operation_xyz
'x, y, z'
'-x, y+1/2, -z+1/2'
'-x, -y, -z'
'x, -y-1/2, z-1/2'

loop_
_atom_site_label
_atom_site_type_symbol
_atom_site_fract_x
_atom_site_fract_y
_atom_site_fract_z
_atom_site_U_iso_or_equiv
_atom_site_adp_type
_atom_site_occupancy
_atom_site_site_symmetry_order
_atom_site_calc_flag
_atom_site_refinement_flags_posn
_atom_site_refinement_flags_adp
_atom_site_refinement_flags_occupancy
_atom_site_disorder_assembly
_atom_site_disorder_group
Fe1 Fe 0.59554(2) 0.64985(2) 0.76157(2) 0.02599(8) Uani 1 1 d . . . . .
Fe2 Fe 0.06274(2) 0.37244(2) 0.33884(2) 0.02832(8) Uani 1 1 d . . . . .
Cl2 Cl 0.56423(2) 0.50362(4) 0.76940(2) 0.03841(12) Uani 1 1 d . . . . .
Cl4 Cl 0.04174(2) 0.23408(4) 0.29626(2) 0.03938(12) Uani 1 1 d . . . . .
Cl3 Cl 0.07716(2) 0.34816(5) 0.40823(2) 0.04428(14) Uani 1 1 d . . . . .
Cl1 Cl 0.63790(2) 0.64902(5) 0.72460(2) 0.04998(16) Uani 1 1 d . . . . .
F5 F 0.60145(5) 0.25276(13) 0.59970(6) 0.0666(5) Uani 1 1 d . . . . .
F6 F 0.59063(5) 0.37927(12) 0.50361(6) 0.0654(5) Uani 1 1 d . . . . .
F14 F -0.02882(5) -0.03321(13) 0.45232(6) 0.0678(5) Uani 1 1 d . . . . .
F13 F -0.16909(5) 0.26587(14) 0.19456(5) 0.0696(5) Uani 1 1 d . . . . .
F8 F 0.43456(6) 0.95097(13) 0.43176(5) 0.0664(5) Uani 1 1 d . . . . .
F7 F 0.36523(5) 0.50366(14) 0.63491(7) 0.0696(5) Uani 1 1 d . . . . .
N2 N 0.56461(5) 0.71852(12) 0.79761(5) 0.0256(3) Uani 1 1 d . . . . .
N1 N 0.54462(5) 0.71499(12) 0.71643(5) 0.0258(3) Uani 1 1 d . . . . .
N4 N 0.00578(5) 0.43887(13) 0.32068(5) 0.0290(4) Uani 1 1 d . . . . .
F16 F -0.19754(5) 0.67866(16) 0.43330(7) 0.0798(6) Uani 1 1 d . . . . .
N3 N 0.63504(5) 0.65473(13) 0.82557(5) 0.0283(4) Uani 1 1 d . . . . .
N5 N 0.05805(5) 0.44799(13) 0.28262(5) 0.0304(4) Uani 1 1 d . . . . .
N6 N 0.12145(5) 0.38582(13) 0.33468(5) 0.0308(4) Uani 1 1 d . . . . .
F10 F 0.31767(6) 0.62376(16) 0.56061(7) 0.0849(6) Uani 1 1 d . . . . .
F15 F -0.06625(7) 0.09709(15) 0.52348(8) 0.0900(7) Uani 1 1 d . . . . .
F12 F 0.13670(8) -0.16851(14) 0.42421(7) 0.0897(7) Uani 1 1 d . . . . .
C7 C 0.50031(6) 0.74483(15) 0.80062(6) 0.0273(4) Uani 1 1 d . . . . .
F11 F 0.18869(6) 0.1721(2) 0.19539(6) 0.1038(9) Uani 1 1 d . . . . .
C15 C 0.57878(6) 0.70979(15) 0.83960(6) 0.0271(4) Uani 1 1 d . . . . .
C1 C 0.52691(6) 0.73678(15) 0.77797(6) 0.0258(4) Uani 1 1 d . . . . .
F3 F 0.81125(7) 0.13334(15) 0.83176(8) 0.0917(7) Uani 1 1 d . . . . .
C56 C 0.53628(6) 0.64839(15) 0.64652(6) 0.0281(4) Uani 1 1 d . . . . .
C17 C 0.54306(6) 0.72923(15) 0.67332(6) 0.0275(4) Uani 1 1 d . . . . .
C2 C 0.51793(6) 0.74654(15) 0.73132(6) 0.0260(4) Uani 1 1 d . . . . .
C100 C 0.08792(6) 0.44123(16) 0.26701(7) 0.0308(4) Uani 1 1 d . . . . .
C92 C 0.01319(6) 0.47581(16) 0.21440(7) 0.0321(4) Uani 1 1 d . . . . .
C107 C 0.14537(6) 0.18760(16) 0.34383(7) 0.0333(5) Uani 1 1 d . . . . .
H107 H 0.118352 0.209730 0.334471 0.040 Uiso 1 1 calc R . . . .
C54 C 0.55107(6) 0.74707(16) 0.59310(6) 0.0311(4) Uani 1 1 d . . . . .
C6 C 0.45712(6) 0.75592(16) 0.78083(7) 0.0322(4) Uani 1 1 d . . . . .
H6A H 0.451245 0.823502 0.773341 0.039 Uiso 1 1 calc R . . . .
H6B H 0.444122 0.738298 0.801270 0.039 Uiso 1 1 calc R . . . .
C14 C 0.62084(6) 0.68381(15) 0.85465(6) 0.0278(4) Uani 1 1 d . . . . .
C9 C 0.55453(6) 0.71989(16) 0.86482(6) 0.0309(4) Uani 1 1 d . . . . .
C87 C -0.00645(6) 0.47281(16) 0.28282(6) 0.0299(4) Uani 1 1 d . . . . .
C64 C 0.54450(6) 0.46707(15) 0.64370(7) 0.0309(4) Uani 1 1 d . . . . .
C57 C 0.52564(6) 0.54998(15) 0.66075(6) 0.0304(4) Uani 1 1 d . . . . .
H57 H 0.537165 0.548467 0.691387 0.037 Uiso 1 1 calc R . . . .
C141 C -0.03331(6) 0.37194(16) 0.36238(6) 0.0295(4) Uani 1 1 d . . . . .
C55 C 0.54035(6) 0.65937(16) 0.60671(7) 0.0318(4) Uani 1 1 d . . . . .
H55 H 0.535742 0.606274 0.588632 0.038 Uiso 1 1 calc R . . . .
C99 C 0.12504(6) 0.41581(16) 0.29927(7) 0.0324(4) Uani 1 1 d . . . . .
C71 C 0.52403(7) 0.80918(17) 0.51865(7) 0.0358(5) Uani 1 1 d . . . . .
C8 C 0.51539(6) 0.73520(16) 0.84409(6) 0.0300(4) Uani 1 1 d . . . . .
H8 H 0.498415 0.739205 0.860078 0.036 Uiso 1 1 calc R . . . .
C94 C 0.08232(7) 0.45414(17) 0.22394(7) 0.0358(5) Uani 1 1 d . . . . .
C162 C -0.06088(7) 0.37246(18) 0.47690(7) 0.0378(5) Uani 1 1 d . . . . .
C139 C -0.04368(6) 0.46609(17) 0.41960(7) 0.0329(5) Uani 1 1 d . . . . .
C91 C -0.02715(6) 0.48263(18) 0.18416(7) 0.0362(5) Uani 1 1 d . . . . .
H91A H -0.026685 0.462661 0.156442 0.043 Uiso 1 1 calc R . . . .
H91B H -0.035669 0.549742 0.182294 0.043 Uiso 1 1 calc R . . . .
C149 C -0.03611(6) 0.18933(16) 0.36789(7) 0.0325(4) Uani 1 1 d . . . . .
C16 C 0.67521(6) 0.62602(16) 0.83578(6) 0.0304(4) Uani 1 1 d . . . . .
C86 C 0.02168(6) 0.46581(16) 0.25813(6) 0.0300(4) Uani 1 1 d . . . . .
C53 C 0.55664(7) 0.82621(16) 0.61975(7) 0.0338(5) Uani 1 1 d . . . . .
H53 H 0.563061 0.885731 0.610484 0.041 Uiso 1 1 calc R . . . .
F2 F 0.68157(8) 0.10038(16) 0.77456(9) 0.1065(8) Uani 1 1 d . . . . .
C106 C 0.16782(6) 0.26504(17) 0.37413(7) 0.0326(5) Uani 1 1 d . . . . .
C136 C -0.01469(6) 0.45196(16) 0.35117(6) 0.0290(4) Uani 1 1 d . . . . .
C156 C -0.09500(7) 0.53156(17) 0.45031(7) 0.0367(5) Uani 1 1 d . . . . .
C101 C 0.15564(6) 0.36193(17) 0.36873(7) 0.0331(5) Uani 1 1 d . . . . .
C150 C -0.06929(7) 0.14677(17) 0.37260(7) 0.0364(5) Uani 1 1 d . . . . .
H150 H -0.093507 0.168908 0.356381 0.044 Uiso 1 1 calc R . . . .
C77 C 0.56639(7) 0.65763(17) 0.53459(7) 0.0352(5) Uani 1 1 d . . . . .
C65 C 0.52477(7) 0.40917(17) 0.60997(7) 0.0350(5) Uani 1 1 d . . . . .
H65 H 0.498361 0.418963 0.597184 0.042 Uiso 1 1 calc R . . . .
C140 C -0.04789(6) 0.38142(16) 0.39627(7) 0.0318(4) Uani 1 1 d . . . . .
H140 H -0.060883 0.329172 0.403466 0.038 Uiso 1 1 calc R . . . .
C5 C 0.44131(6) 0.69298(18) 0.74152(7) 0.0361(5) Uani 1 1 d . . . . .
H5A H 0.455756 0.632542 0.745457 0.043 Uiso 1 1 calc R . . . .
H5B H 0.414414 0.677263 0.738196 0.043 Uiso 1 1 calc R . . . .
C13 C 0.64375(6) 0.69735(18) 0.90005(7) 0.0357(5) Uani 1 1 d . . . . .
H13A H 0.671198 0.698043 0.902689 0.043 Uiso 1 1 calc R . . . .
H13B H 0.639004 0.642819 0.916215 0.043 Uiso 1 1 calc R . . . .
C58 C 0.48213(6) 0.53858(16) 0.65241(7) 0.0322(5) Uani 1 1 d . . . . .
C93 C 0.04470(7) 0.47094(17) 0.19872(7) 0.0346(5) Uani 1 1 d . . . . .
H93 H 0.040258 0.479371 0.169988 0.041 Uiso 1 1 calc R . . . .
C137 C -0.01158(6) 0.54043(16) 0.37283(7) 0.0329(5) Uani 1 1 d . . . . .
C52 C 0.55295(7) 0.81987(16) 0.66011(6) 0.0318(4) Uani 1 1 d . . . . .
C143 C -0.07346(7) 0.27454(17) 0.30012(7) 0.0351(5) Uani 1 1 d . . . . .
C51 C 0.70293(6) 0.69358(17) 0.83181(7) 0.0339(5) Uani 1 1 d . . . . .
C138 C -0.02598(7) 0.54465(17) 0.40704(7) 0.0356(5) Uani 1 1 d . . . . .
H138 H -0.023620 0.602462 0.422030 0.043 Uiso 1 1 calc R . . . .
C70 C 0.55731(7) 0.75648(17) 0.54995(7) 0.0345(5) Uani 1 1 d . . . . .
H70 H 0.580455 0.796823 0.553869 0.041 Uiso 1 1 calc R . . . .
C19 C 0.75165(6) 0.56482(18) 0.85127(7) 0.0370(5) Uani 1 1 d . . . . .
C18 C 0.74101(7) 0.66046(18) 0.84032(8) 0.0387(5) Uani 1 1 d . . . . .
H18 H 0.760041 0.704232 0.838580 0.046 Uiso 1 1 calc R . . . .
C114 C 0.15791(7) 0.18181(18) 0.30442(7) 0.0376(5) Uani 1 1 d . . . . .
C142 C -0.03757(6) 0.27561(16) 0.33877(7) 0.0324(5) Uani 1 1 d . . . . .
H142 H -0.015026 0.269766 0.328492 0.039 Uiso 1 1 calc R . . . .
C108 C 0.14502(6) 0.09011(17) 0.36554(7) 0.0345(5) Uani 1 1 d . . . . .
C76 C 0.48562(7) 0.79147(19) 0.51602(7) 0.0409(5) Uani 1 1 d . . . . .
H76 H 0.480164 0.747266 0.534520 0.049 Uiso 1 1 calc R . . . .
C63 C 0.46900(7) 0.48819(17) 0.68178(8) 0.0386(5) Uani 1 1 d . . . . .
H63 H 0.486900 0.462580 0.705668 0.046 Uiso 1 1 calc R . . . .
C88 C -0.04388(6) 0.52488(17) 0.26414(7) 0.0354(5) Uani 1 1 d . . . . .
H88A H -0.038460 0.587375 0.253734 0.043 Uiso 1 1 calc R . . . .
H88B H -0.055662 0.537030 0.286160 0.043 Uiso 1 1 calc R . . . .
C90 C -0.05617(7) 0.41944(18) 0.19739(7) 0.0391(5) Uani 1 1 d . . . . .
H90A H -0.077021 0.400979 0.172533 0.047 Uiso 1 1 calc R . . . .
H90B H -0.043280 0.360481 0.210362 0.047 Uiso 1 1 calc R . . . .
C155 C -0.05793(7) 0.47276(17) 0.45824(7) 0.0352(5) Uani 1 1 d . . . . .
H155 H -0.037875 0.508223 0.479665 0.042 Uiso 1 1 calc R . . . .
C3 C 0.48169(6) 0.79758(17) 0.70673(7) 0.0329(5) Uani 1 1 d . . . . .
H3A H 0.483554 0.811933 0.678956 0.040 Uiso 1 1 calc R . . . .
H3B H 0.480263 0.859059 0.720372 0.040 Uiso 1 1 calc R . . . .
C21 C 0.68466(6) 0.52867(17) 0.84572(7) 0.0328(5) Uani 1 1 d . . . . .
C78 C 0.54039(8) 0.60631(19) 0.50223(7) 0.0417(5) Uani 1 1 d . . . . .
H78 H 0.517023 0.635167 0.487257 0.050 Uiso 1 1 calc R . . . .
C22 C 0.65324(6) 0.45421(17) 0.84498(8) 0.0359(5) Uani 1 1 d . . . . .
H22 H 0.629396 0.478902 0.824766 0.043 Uiso 1 1 calc R . . . .
C66 C 0.54392(7) 0.33637(18) 0.59490(8) 0.0405(5) Uani 1 1 d . . . . .
H66 H 0.530608 0.297670 0.572266 0.049 Uiso 1 1 calc R . . . .
C144 C -0.07163(8) 0.22751(18) 0.26373(7) 0.0411(5) Uani 1 1 d . . . . .
H144 H -0.048682 0.197628 0.263394 0.049 Uiso 1 1 calc R . . . .
C48 C 0.69272(7) 0.79784(18) 0.81880(8) 0.0417(5) Uani 1 1 d . . . . .
H48 H 0.664363 0.802526 0.808616 0.050 Uiso 1 1 calc R . . . .
C151 C -0.06705(7) 0.07174(18) 0.40108(8) 0.0416(5) Uani 1 1 d . . . . .
H151 H -0.089403 0.043653 0.404157 0.050 Uiso 1 1 calc R . . . .
C152 C -0.03113(8) 0.04032(19) 0.42444(8) 0.0457(6) Uani 1 1 d . . . . .
C80 C 0.58251(8) 0.47142(19) 0.51381(9) 0.0466(6) Uani 1 1 d . . . . .
C113 C 0.12295(7) 0.08268(19) 0.39301(8) 0.0423(5) Uani 1 1 d . . . . .
H113 H 0.109802 0.137050 0.398091 0.051 Uiso 1 1 calc R . . . .
C20 C 0.72331(6) 0.50017(18) 0.85411(7) 0.0368(5) Uani 1 1 d . . . . .
H20 H 0.730163 0.436163 0.861804 0.044 Uiso 1 1 calc R . . . .
F9 F 0.36059(7) 0.1006(2) 0.38831(11) 0.1305(12) Uani 1 1 d . . . . .
C79 C 0.54857(8) 0.51283(19) 0.49180(8) 0.0462(6) Uani 1 1 d . . . . .
H79 H 0.530983 0.479302 0.470011 0.055 Uiso 1 1 calc R . . . .
C12 C 0.63317(7) 0.79168(19) 0.91819(7) 0.0410(5) Uani 1 1 d . . . . .
H12A H 0.655559 0.813551 0.940714 0.049 Uiso 1 1 calc R . . . .
H12B H 0.627407 0.840982 0.896398 0.049 Uiso 1 1 calc R . . . .
C10 C 0.56833(7) 0.7092(2) 0.91194(7) 0.0407(5) Uani 1 1 d . . . . .
H10A H 0.579070 0.644515 0.918772 0.049 Uiso 1 1 calc R . . . .
H10B H 0.546100 0.714404 0.922282 0.049 Uiso 1 1 calc R . . . .
C89 C -0.07332(7) 0.47028(19) 0.22798(7) 0.0399(5) Uani 1 1 d . . . . .
H89A H -0.086459 0.422278 0.240017 0.048 Uiso 1 1 calc R . . . .
H89B H -0.092713 0.516224 0.212379 0.048 Uiso 1 1 calc R . . . .
C67 C 0.58259(8) 0.32348(19) 0.61416(8) 0.0441(6) Uani 1 1 d . . . . .
C75 C 0.45510(8) 0.83759(19) 0.48667(8) 0.0437(6) Uani 1 1 d . . . . .
H75 H 0.429463 0.824422 0.484992 0.052 Uiso 1 1 calc R . . . .
C98 C 0.16320(7) 0.42974(19) 0.29074(8) 0.0398(5) Uani 1 1 d . . . . .
H98A H 0.167433 0.376042 0.273830 0.048 Uiso 1 1 calc R . . . .
H98B H 0.184007 0.429262 0.317176 0.048 Uiso 1 1 calc R . . . .
C82 C 0.60084(7) 0.6119(2) 0.55612(8) 0.0458(6) Uani 1 1 d . . . . .
H82 H 0.618853 0.644950 0.577701 0.055 Uiso 1 1 calc R . . . .
C148 C -0.10807(7) 0.31822(19) 0.29980(8) 0.0409(5) Uani 1 1 d . . . . .
H148 H -0.109576 0.350535 0.323721 0.049 Uiso 1 1 calc R . . . .
C59 C 0.45488(7) 0.57560(19) 0.61696(7) 0.0409(5) Uani 1 1 d . . . . .
H59 H 0.463275 0.608951 0.597114 0.049 Uiso 1 1 calc R . . . .
C23 C 0.64470(7) 0.44629(19) 0.88667(9) 0.0441(6) Uani 1 1 d . . . . .
C72 C 0.53136(8) 0.87614(18) 0.49089(7) 0.0421(6) Uani 1 1 d . . . . .
H72 H 0.556870 0.889215 0.492035 0.051 Uiso 1 1 calc R . . . .
C127 C 0.27941(7) 0.3740(2) 0.49267(8) 0.0448(6) Uani 1 1 d . . . . .
C69 C 0.58378(7) 0.4495(2) 0.66240(8) 0.0450(6) Uani 1 1 d . . . . .
H69 H 0.597451 0.487185 0.685234 0.054 Uiso 1 1 calc R . . . .
C4 C 0.44382(6) 0.74175(17) 0.70162(7) 0.0358(5) Uani 1 1 d . . . . .
H4A H 0.422228 0.786466 0.691798 0.043 Uiso 1 1 calc R . . . .
H4B H 0.441042 0.692513 0.680111 0.043 Uiso 1 1 calc R . . . .
C62 C 0.42970(8) 0.47583(19) 0.67585(9) 0.0483(6) Uani 1 1 d . . . . .
H62 H 0.421026 0.442342 0.695464 0.058 Uiso 1 1 calc R . . . .
C104 C 0.22284(7) 0.31453(19) 0.43291(8) 0.0399(5) Uani 1 1 d . . . . .
F1 F 0.61745(10) 0.4283(3) 0.99722(8) 0.1490(14) Uani 1 1 d . . . . .
C29 C 0.66129(7) 0.35682(18) 0.82760(8) 0.0394(5) Uani 1 1 d . . . . .
C103 C 0.20883(7) 0.40833(19) 0.42796(8) 0.0413(5) Uani 1 1 d . . . . .
H103 H 0.222616 0.456139 0.446117 0.050 Uiso 1 1 calc R . . . .
C105 C 0.20116(6) 0.24273(18) 0.40672(7) 0.0378(5) Uani 1 1 d . . . . .
H105 H 0.209158 0.178355 0.411121 0.045 Uiso 1 1 calc R . . . .
C83 C 0.56159(8) 0.90881(17) 0.68860(7) 0.0419(6) Uani 1 1 d . . . . .
H83 H 0.553488 0.893725 0.713368 0.050 Uiso 1 1 calc R . . . .
C68 C 0.60304(8) 0.3776(2) 0.64797(9) 0.0524(7) Uani 1 1 d . . . . .
H68 H 0.629307 0.366200 0.660938 0.063 Uiso 1 1 calc R . . . .
C102 C 0.17463(7) 0.43451(18) 0.39664(8) 0.0394(5) Uani 1 1 d . . . . .
C163 C -0.02800(8) 0.31355(19) 0.49000(8) 0.0437(6) Uani 1 1 d . . . . .
H163 H -0.004487 0.337038 0.488144 0.052 Uiso 1 1 calc R . . . .
C167 C -0.09528(8) 0.3354(2) 0.48076(8) 0.0455(6) Uani 1 1 d . . . . .
H167 H -0.117587 0.373383 0.472666 0.055 Uiso 1 1 calc R . . . .
C153 C 0.00254(8) 0.0797(2) 0.42056(9) 0.0500(6) Uani 1 1 d . . . . .
H153 H 0.026636 0.056554 0.436607 0.060 Uiso 1 1 calc R . . . .
C95 C 0.11487(7) 0.4459(2) 0.20464(8) 0.0468(6) Uani 1 1 d . . . . .
H95A H 0.104069 0.452531 0.174382 0.056 Uiso 1 1 calc R . . . .
H95B H 0.126013 0.381344 0.210310 0.056 Uiso 1 1 calc R . . . .
C154 C -0.00034(7) 0.15462(18) 0.39225(8) 0.0425(5) Uani 1 1 d . . . . .
H154 H 0.022177 0.182364 0.389455 0.051 Uiso 1 1 calc R . . . .
C11 C 0.59880(7) 0.7833(2) 0.93519(8) 0.0484(6) Uani 1 1 d . . . . .
H11A H 0.586520 0.846430 0.933457 0.058 Uiso 1 1 calc R . . . .
H11B H 0.608262 0.765286 0.964659 0.058 Uiso 1 1 calc R . . . .
C36 C 0.79874(7) 0.4251(2) 0.85272(9) 0.0456(6) Uani 1 1 d . . . . .
C115 C 0.12991(7) 0.18047(19) 0.26514(8) 0.0413(5) Uani 1 1 d . . . . .
H115 H 0.103822 0.182955 0.263565 0.050 Uiso 1 1 calc R . . . .
C161 C -0.10250(8) 0.57934(19) 0.48357(8) 0.0447(6) Uani 1 1 d . . . . .
H161 H -0.083903 0.578667 0.509896 0.054 Uiso 1 1 calc R . . . .
C147 C -0.14057(8) 0.3147(2) 0.26443(8) 0.0481(6) Uani 1 1 d . . . . .
H147 H -0.163866 0.342878 0.264617 0.058 Uiso 1 1 calc R . . . .
C157 C -0.12286(8) 0.5345(2) 0.41120(8) 0.0492(6) Uani 1 1 d . . . . .
H157 H -0.118236 0.502940 0.388548 0.059 Uiso 1 1 calc R . . . .
C145 C -0.10381(9) 0.2249(2) 0.22793(8) 0.0514(7) Uani 1 1 d . . . . .
H145 H -0.102595 0.194153 0.203558 0.062 Uiso 1 1 calc R . . . .
C120 C 0.26135(7) 0.2873(2) 0.46556(8) 0.0463(6) Uani 1 1 d . . . . .
H120 H 0.255524 0.238663 0.484232 0.056 Uiso 1 1 calc R . . . .
F4 F 0.89879(9) 0.6509(2) 1.01315(9) 0.1312(12) Uani 1 1 d . . . . .
C74 C 0.46415(9) 0.90366(19) 0.46007(8) 0.0480(6) Uani 1 1 d . . . . .
C112 C 0.12016(9) -0.0039(2) 0.41292(9) 0.0518(7) Uani 1 1 d . . . . .
H112 H 0.105292 -0.008236 0.431182 0.062 Uiso 1 1 calc R . . . .
C61 C 0.40396(7) 0.5141(2) 0.64040(10) 0.0496(7) Uani 1 1 d . . . . .
C50 C 0.70803(9) 0.8308(2) 0.78316(9) 0.0522(7) Uani 1 1 d . . . . .
H50A H 0.735844 0.833981 0.793175 0.078 Uiso 1 1 calc GR . . . .
H50B H 0.697755 0.893828 0.773556 0.078 Uiso 1 1 calc GR . . . .
H50C H 0.700130 0.785291 0.760343 0.078 Uiso 1 1 calc GR . . . .
C41 C 0.77709(8) 0.3804(2) 0.81570(9) 0.0526(7) Uani 1 1 d . . . . .
H41 H 0.759487 0.417258 0.795224 0.063 Uiso 1 1 calc R . . . .
C35 C 0.79387(7) 0.5345(2) 0.85846(8) 0.0432(6) Uani 1 1 d . . . . .
H35 H 0.802041 0.566578 0.836336 0.052 Uiso 1 1 calc R . . . .
C60 C 0.41518(8) 0.5641(2) 0.61034(9) 0.0485(6) Uani 1 1 d . . . . .
H60 H 0.396999 0.589149 0.586529 0.058 Uiso 1 1 calc R . . . .
C168 C 0.00915(8) 0.62843(18) 0.36188(8) 0.0422(6) Uani 1 1 d . . . . .
H168 H 0.012368 0.616664 0.334179 0.051 Uiso 1 1 calc R . . . .
C119 C 0.19676(8) 0.1789(2) 0.30588(9) 0.0497(6) Uani 1 1 d . . . . .
H119 H 0.215944 0.179685 0.331811 0.060 Uiso 1 1 calc R . . . .
C146 C -0.13736(8) 0.2688(2) 0.22952(8) 0.0509(7) Uani 1 1 d . . . . .
C34 C 0.65794(8) 0.3511(2) 0.78517(9) 0.0522(6) Uani 1 1 d . . . . .
H34 H 0.650842 0.406073 0.768419 0.063 Uiso 1 1 calc R . . . .
C109 C 0.16437(8) 0.00841(19) 0.35864(8) 0.0465(6) Uani 1 1 d . . . . .
H109 H 0.179359 0.011897 0.340468 0.056 Uiso 1 1 calc R . . . .
C73 C 0.50130(9) 0.92402(19) 0.46144(8) 0.0482(6) Uani 1 1 d . . . . .
H73 H 0.506484 0.969011 0.443065 0.058 Uiso 1 1 calc R . . . .
C133 C 0.16012(8) 0.5384(2) 0.39513(9) 0.0524(7) Uani 1 1 d . . . . .
H133 H 0.135903 0.543368 0.371881 0.063 Uiso 1 1 calc R . . . .
C97 C 0.16438(8) 0.5251(2) 0.26777(9) 0.0478(6) Uani 1 1 d . . . . .
H97A H 0.150462 0.574116 0.278336 0.057 Uiso 1 1 calc R . . . .
H97B H 0.191168 0.546133 0.274530 0.057 Uiso 1 1 calc R . . . .
C24 C 0.60631(9) 0.4376(2) 0.88646(10) 0.0573(7) Uani 1 1 d . . . . .
H24 H 0.586638 0.436253 0.860899 0.069 Uiso 1 1 calc R . . . .
C81 C 0.60919(8) 0.5180(2) 0.54631(10) 0.0534(7) Uani 1 1 d . . . . .
H81 H 0.632190 0.487643 0.561336 0.064 Uiso 1 1 calc R . . . .
C159 C -0.16363(8) 0.6292(2) 0.43934(10) 0.0557(7) Uani 1 1 d . . . . .
C121 C 0.28847(7) 0.2392(2) 0.44421(9) 0.0516(7) Uani 1 1 d . . . . .
C132 C 0.30735(8) 0.4313(2) 0.48462(9) 0.0561(7) Uani 1 1 d . . . . .
H132 H 0.317580 0.413623 0.463272 0.067 Uiso 1 1 calc R . . . .
C42 C 0.82095(8) 0.5724(2) 0.90013(9) 0.0516(6) Uani 1 1 d . . . . .
C160 C -0.13696(9) 0.6278(2) 0.47840(9) 0.0527(7) Uani 1 1 d . . . . .
H160 H -0.141938 0.658821 0.500964 0.063 Uiso 1 1 calc R . . . .
C111 C 0.13967(10) -0.0824(2) 0.40516(9) 0.0572(7) Uani 1 1 d . . . . .
C158 C -0.15760(8) 0.5838(3) 0.40535(10) 0.0591(8) Uani 1 1 d . . . . .
H158 H -0.176254 0.585917 0.379079 0.071 Uiso 1 1 calc R . . . .
C164 C -0.02950(9) 0.2213(2) 0.50564(9) 0.0549(7) Uani 1 1 d . . . . .
H164 H -0.007380 0.182705 0.514233 0.066 Uiso 1 1 calc R . . . .
C165 C -0.06449(10) 0.1879(2) 0.50819(10) 0.0589(8) Uani 1 1 d . . . . .
C96 C 0.14725(8) 0.5203(2) 0.22035(9) 0.0564(7) Uani 1 1 d . . . . .
H96A H 0.167840 0.505080 0.208363 0.068 Uiso 1 1 calc R . . . .
H96B H 0.137203 0.583938 0.210089 0.068 Uiso 1 1 calc R . . . .
C28 C 0.67358(9) 0.4468(2) 0.92501(9) 0.0588(7) Uani 1 1 d . . . . .
H28 H 0.699402 0.451906 0.925730 0.071 Uiso 1 1 calc R . . . .
C49 C 0.70694(9) 0.8661(2) 0.85625(10) 0.0564(7) Uani 1 1 d . . . . .
H49A H 0.695115 0.848688 0.877370 0.085 Uiso 1 1 calc GR . . . .
H49B H 0.700049 0.931713 0.847261 0.085 Uiso 1 1 calc GR . . . .
H49C H 0.734629 0.861074 0.867733 0.085 Uiso 1 1 calc GR . . . .
C128 C 0.26531(9) 0.4014(3) 0.52539(9) 0.0576(7) Uani 1 1 d . . . . .
H128 H 0.246927 0.362635 0.531984 0.069 Uiso 1 1 calc R . . . .
C116 C 0.13993(8) 0.1755(2) 0.22837(9) 0.0559(7) Uani 1 1 d . . . . .
H116 H 0.121005 0.173367 0.202276 0.067 Uiso 1 1 calc R . . . .
C130 C 0.30522(9) 0.5398(2) 0.53861(9) 0.0602(8) Uani 1 1 d . . . . .
C30 C 0.67112(9) 0.2736(2) 0.85162(10) 0.0540(7) Uani 1 1 d . . . . .
H30 H 0.673091 0.275605 0.880042 0.065 Uiso 1 1 calc R . . . .
C40 C 0.78097(9) 0.2832(2) 0.80850(11) 0.0634(8) Uani 1 1 d . . . . .
H40 H 0.766137 0.254182 0.783623 0.076 Uiso 1 1 calc R . . . .
C33 C 0.66492(10) 0.2655(2) 0.76733(11) 0.0649(8) Uani 1 1 d . . . . .
H33 H 0.662843 0.262512 0.738890 0.078 Uiso 1 1 calc R . . . .
C39 C 0.80724(10) 0.2299(2) 0.83888(12) 0.0656(9) Uani 1 1 d . . . . .
C131 C 0.32072(9) 0.5153(3) 0.50775(10) 0.0637(8) Uani 1 1 d . . . . .
H131 H 0.339761 0.553612 0.502190 0.076 Uiso 1 1 calc R . . . .
C166 C -0.09704(10) 0.2432(2) 0.49640(10) 0.0587(7) Uani 1 1 d . . . . .
H166 H -0.120301 0.219307 0.498826 0.070 Uiso 1 1 calc R . . . .
C32 C 0.67494(10) 0.1853(2) 0.79229(13) 0.0671(9) Uani 1 1 d . . . . .
C134 C 0.15130(9) 0.5644(2) 0.43579(10) 0.0608(8) Uani 1 1 d . . . . .
H13C H 0.132783 0.519149 0.440341 0.091 Uiso 1 1 calc GR . . . .
H13D H 0.140814 0.628894 0.433597 0.091 Uiso 1 1 calc GR . . . .
H13E H 0.174768 0.561371 0.458986 0.091 Uiso 1 1 calc GR . . . .
C117 C 0.17856(9) 0.1740(3) 0.23153(10) 0.0667(9) Uani 1 1 d . . . . .
C110 C 0.16177(10) -0.0789(2) 0.37845(10) 0.0615(8) Uani 1 1 d . . . . .
H110 H 0.174785 -0.133815 0.373665 0.074 Uiso 1 1 calc R . . . .
C129 C 0.27812(10) 0.4852(3) 0.54832(9) 0.0629(8) Uani 1 1 d . . . . .
H129 H 0.268297 0.503477 0.569905 0.075 Uiso 1 1 calc R . . . .
C122 C 0.28905(8) 0.2652(3) 0.40436(10) 0.0617(8) Uani 1 1 d . . . . .
H122 H 0.272666 0.314389 0.390069 0.074 Uiso 1 1 calc R . . . .
C37 C 0.82523(9) 0.3681(2) 0.88212(11) 0.0585(7) Uani 1 1 d . . . . .
H37 H 0.840265 0.396318 0.907089 0.070 Uiso 1 1 calc R . . . .
C43 C 0.85530(9) 0.6166(2) 0.90129(13) 0.0669(9) Uani 1 1 d . . . . .
H43 H 0.861004 0.628619 0.876400 0.080 Uiso 1 1 calc R . . . .
C118 C 0.20731(9) 0.1750(3) 0.26933(10) 0.0650(9) Uani 1 1 d . . . . .
H118 H 0.233292 0.173008 0.270459 0.078 Uiso 1 1 calc R . . . .
C170 C 0.04926(9) 0.6387(2) 0.39324(12) 0.0694(9) Uani 1 1 d . . . . .
H17A H 0.046982 0.651244 0.420687 0.104 Uiso 1 1 calc GR . . . .
H17B H 0.062613 0.691708 0.385024 0.104 Uiso 1 1 calc GR . . . .
H17C H 0.063583 0.579757 0.393880 0.104 Uiso 1 1 calc GR . . . .
C31 C 0.67809(10) 0.1873(2) 0.83388(13) 0.0681(9) Uani 1 1 d . . . . .
H31 H 0.684832 0.131532 0.850198 0.082 Uiso 1 1 calc R . . . .
C126 C 0.31348(9) 0.1669(3) 0.46497(13) 0.0717(9) Uani 1 1 d . . . . .
H126 H 0.313881 0.148705 0.491925 0.086 Uiso 1 1 calc R . . . .
C85 C 0.53881(13) 0.9972(2) 0.66764(10) 0.0744(10) Uani 1 1 d . . . . .
H85A H 0.547979 1.017924 0.644889 0.112 Uiso 1 1 calc GR . . . .
H85B H 0.542245 1.048719 0.687822 0.112 Uiso 1 1 calc GR . . . .
H85C H 0.511786 0.980894 0.656927 0.112 Uiso 1 1 calc GR . . . .
C44 C 0.88205(9) 0.6437(3) 0.94034(16) 0.0838(13) Uani 1 1 d . . . . .
H44 H 0.905504 0.673058 0.941504 0.101 Uiso 1 1 calc R . . . .
C38 C 0.82985(10) 0.2704(3) 0.87522(12) 0.0701(9) Uani 1 1 d . . . . .
H38 H 0.848016 0.233327 0.895004 0.084 Uiso 1 1 calc R . . . .
C123 C 0.31345(10) 0.2198(3) 0.38516(13) 0.0788(11) Uani 1 1 d . . . . .
H123 H 0.313726 0.238273 0.358451 0.095 Uiso 1 1 calc R . . . .
C169 C -0.01377(11) 0.7219(2) 0.35914(14) 0.0735(10) Uani 1 1 d . . . . .
H16A H -0.039345 0.713360 0.339871 0.110 Uiso 1 1 calc GR . . . .
H16B H -0.000846 0.773479 0.349353 0.110 Uiso 1 1 calc GR . . . .
H16C H -0.015591 0.738100 0.386449 0.110 Uiso 1 1 calc GR . . . .
C25 C 0.59684(12) 0.4308(3) 0.92346(13) 0.0841(12) Uani 1 1 d . . . . .
H25 H 0.571145 0.425525 0.923172 0.101 Uiso 1 1 calc R . . . .
C135 C 0.18914(12) 0.6097(2) 0.38671(12) 0.0744(10) Uani 1 1 d . . . . .
H13F H 0.212592 0.609049 0.409971 0.112 Uiso 1 1 calc GR . . . .
H13G H 0.178263 0.673940 0.383370 0.112 Uiso 1 1 calc GR . . . .
H13H H 0.194826 0.591153 0.361501 0.112 Uiso 1 1 calc GR . . . .
C124 C 0.33695(10) 0.1476(3) 0.40646(18) 0.0865(13) Uani 1 1 d . . . . .
C47 C 0.81270(11) 0.5581(3) 0.93768(11) 0.0794(11) Uani 1 1 d . . . . .
H47 H 0.789232 0.529632 0.937113 0.095 Uiso 1 1 calc R . . . .
C45 C 0.87266(13) 0.6259(3) 0.97582(14) 0.0856(12) Uani 1 1 d . . . . .
C84 C 0.60470(11) 0.9294(3) 0.70383(13) 0.0809(11) Uani 1 1 d . . . . .
H84A H 0.618121 0.874276 0.719124 0.121 Uiso 1 1 calc GR . . . .
H84B H 0.609539 0.985276 0.721896 0.121 Uiso 1 1 calc GR . . . .
H84C H 0.613787 0.941742 0.680121 0.121 Uiso 1 1 calc GR . . . .
C27 C 0.66447(13) 0.4398(3) 0.96245(11) 0.0841(12) Uani 1 1 d . . . . .
H27 H 0.683887 0.440389 0.988204 0.101 Uiso 1 1 calc R . . . .
C125 C 0.33817(10) 0.1209(3) 0.44594(18) 0.0900(13) Uani 1 1 d . . . . .
H125 H 0.355184 0.072780 0.460121 0.108 Uiso 1 1 calc R . . . .
C26 C 0.62650(14) 0.4322(3) 0.96059(13) 0.0938(14) Uani 1 1 d . . . . .
C46 C 0.83855(14) 0.5851(4) 0.97598(13) 0.0990(14) Uani 1 1 d . . . . .
H46 H 0.832739 0.575539 1.000979 0.119 Uiso 1 1 calc R . . . .

loop_
_atom_site_aniso_label
_atom_site_aniso_U_11
_atom_site_aniso_U_22
_atom_site_aniso_U_33
_atom_site_aniso_U_23
_atom_site_aniso_U_13
_atom_site_aniso_U_12
Fe1 0.02421(15) 0.03128(17) 0.02468(15) -0.00152(13) 0.01074(12) 0.00109(13)
Fe2 0.02579(16) 0.03473(18) 0.02527(16) 0.00267(13) 0.00899(13) 0.00092(13)
Cl2 0.0406(3) 0.0334(3) 0.0380(3) 0.0019(2) 0.0072(2) -0.0065(2)
Cl4 0.0350(3) 0.0389(3) 0.0473(3) -0.0084(2) 0.0170(2) -0.0037(2)
Cl3 0.0438(3) 0.0616(4) 0.0271(2) 0.0036(2) 0.0103(2) -0.0020(3)
Cl1 0.0387(3) 0.0753(4) 0.0444(3) -0.0154(3) 0.0253(3) -0.0100(3)
F5 0.0604(10) 0.0690(11) 0.0730(11) -0.0237(9) 0.0241(9) 0.0182(8)
F6 0.0727(11) 0.0451(9) 0.0862(13) -0.0118(8) 0.0358(10) 0.0050(8)
F14 0.0638(11) 0.0619(11) 0.0757(12) 0.0352(9) 0.0182(9) 0.0033(8)
F13 0.0629(11) 0.0834(13) 0.0463(9) 0.0053(8) -0.0076(8) -0.0198(9)
F8 0.0807(12) 0.0539(10) 0.0537(10) 0.0104(8) 0.0042(9) 0.0150(9)
F7 0.0356(8) 0.0753(12) 0.1022(14) -0.0261(10) 0.0274(9) -0.0138(8)
N2 0.0253(8) 0.0304(9) 0.0230(8) -0.0005(7) 0.0104(7) 0.0024(7)
N1 0.0294(8) 0.0257(8) 0.0236(8) -0.0002(6) 0.0098(7) 0.0005(7)
N4 0.0266(8) 0.0330(9) 0.0288(9) 0.0024(7) 0.0106(7) -0.0004(7)
F16 0.0552(11) 0.0975(15) 0.0975(15) 0.0216(12) 0.0394(10) 0.0310(10)
N3 0.0248(8) 0.0315(9) 0.0296(9) 0.0011(7) 0.0098(7) -0.0002(7)
N5 0.0280(9) 0.0362(10) 0.0279(9) 0.0042(7) 0.0098(7) 0.0010(7)
N6 0.0271(9) 0.0349(10) 0.0296(9) 0.0012(7) 0.0077(7) -0.0010(7)
F10 0.0828(14) 0.0874(14) 0.0758(13) -0.0349(11) 0.0113(11) -0.0082(11)
F15 0.1083(17) 0.0597(12) 0.1159(17) 0.0405(12) 0.0551(14) 0.0108(11)
F12 0.139(2) 0.0476(10) 0.0890(14) 0.0188(10) 0.0445(14) -0.0079(11)
C7 0.0280(10) 0.0275(10) 0.0287(10) -0.0007(8) 0.0118(8) 0.0010(8)
F11 0.0729(13) 0.198(3) 0.0528(11) -0.0201(14) 0.0377(10) -0.0182(15)
C15 0.0270(10) 0.0335(11) 0.0228(9) 0.0001(8) 0.0106(8) -0.0006(8)
C1 0.0248(9) 0.0285(10) 0.0251(9) -0.0012(8) 0.0090(8) 0.0017(8)
F3 0.1090(17) 0.0576(12) 0.1211(19) -0.0016(11) 0.0540(15) 0.0159(11)
C56 0.0297(10) 0.0306(11) 0.0254(10) -0.0011(8) 0.0107(8) -0.0010(8)
C17 0.0299(10) 0.0321(11) 0.0217(9) 0.0002(8) 0.0094(8) 0.0012(8)
C2 0.0252(9) 0.0272(10) 0.0262(9) 0.0004(8) 0.0090(8) 0.0008(8)
C100 0.0311(11) 0.0318(11) 0.0326(11) 0.0019(8) 0.0144(9) -0.0001(9)
C92 0.0335(11) 0.0329(11) 0.0295(10) 0.0030(9) 0.0089(9) -0.0004(9)
C107 0.0257(10) 0.0371(12) 0.0362(11) 0.0002(9) 0.0080(9) 0.0009(9)
C54 0.0358(11) 0.0340(11) 0.0254(10) -0.0008(8) 0.0123(9) -0.0025(9)
C6 0.0284(10) 0.0364(12) 0.0348(11) 0.0024(9) 0.0143(9) 0.0048(9)
C14 0.0284(10) 0.0314(11) 0.0245(9) 0.0017(8) 0.0094(8) 0.0011(8)
C9 0.0319(11) 0.0371(12) 0.0266(10) 0.0015(9) 0.0132(8) 0.0001(9)
C87 0.0288(10) 0.0325(11) 0.0294(10) 0.0021(8) 0.0104(8) 0.0001(8)
C64 0.0361(11) 0.0304(11) 0.0295(10) 0.0003(8) 0.0147(9) -0.0004(9)
C57 0.0349(11) 0.0324(11) 0.0259(10) -0.0030(8) 0.0121(8) -0.0045(9)
C141 0.0252(10) 0.0341(11) 0.0293(10) 0.0013(8) 0.0088(8) -0.0007(8)
C55 0.0371(11) 0.0331(11) 0.0271(10) -0.0055(8) 0.0124(9) -0.0041(9)
C99 0.0285(10) 0.0362(12) 0.0344(11) -0.0003(9) 0.0123(9) 0.0000(9)
C71 0.0498(13) 0.0356(12) 0.0271(10) -0.0051(9) 0.0195(10) -0.0028(10)
C8 0.0302(10) 0.0363(11) 0.0288(10) -0.0013(8) 0.0170(8) 0.0013(9)
C94 0.0365(12) 0.0397(12) 0.0348(11) 0.0037(9) 0.0165(9) -0.0002(10)
C162 0.0426(13) 0.0449(13) 0.0288(11) 0.0018(9) 0.0150(10) -0.0004(10)
C139 0.0300(11) 0.0396(12) 0.0309(11) -0.0005(9) 0.0120(9) 0.0000(9)
C91 0.0346(11) 0.0446(13) 0.0279(10) 0.0044(9) 0.0071(9) 0.0018(10)
C149 0.0345(11) 0.0333(11) 0.0317(11) -0.0017(9) 0.0132(9) -0.0018(9)
C16 0.0244(10) 0.0394(12) 0.0292(10) -0.0005(9) 0.0106(8) 0.0018(9)
C86 0.0273(10) 0.0332(11) 0.0298(10) 0.0043(8) 0.0089(8) -0.0004(8)
C53 0.0418(12) 0.0316(11) 0.0296(11) 0.0000(9) 0.0135(9) -0.0039(9)
F2 0.125(2) 0.0569(12) 0.147(2) -0.0349(13) 0.0557(17) 0.0066(12)
C106 0.0248(10) 0.0391(12) 0.0343(11) -0.0006(9) 0.0095(9) -0.0007(9)
C136 0.0250(10) 0.0363(11) 0.0271(10) 0.0019(8) 0.0099(8) 0.0021(8)
C156 0.0402(12) 0.0398(13) 0.0341(11) 0.0025(9) 0.0171(10) 0.0005(10)
C101 0.0261(10) 0.0411(12) 0.0315(11) 0.0020(9) 0.0077(9) -0.0017(9)
C150 0.0336(11) 0.0396(12) 0.0368(12) 0.0013(10) 0.0120(9) -0.0021(9)
C77 0.0415(12) 0.0412(13) 0.0294(10) -0.0007(9) 0.0206(9) -0.0033(10)
C65 0.0372(12) 0.0381(12) 0.0311(11) -0.0015(9) 0.0125(9) -0.0011(10)
C140 0.0308(11) 0.0351(11) 0.0326(11) 0.0005(9) 0.0143(9) -0.0032(9)
C5 0.0260(10) 0.0422(13) 0.0389(12) 0.0001(10) 0.0079(9) 0.0004(9)
C13 0.0295(11) 0.0467(13) 0.0305(11) -0.0002(10) 0.0087(9) 0.0019(10)
C58 0.0355(11) 0.0306(11) 0.0338(11) -0.0070(9) 0.0153(9) -0.0044(9)
C93 0.0388(12) 0.0394(12) 0.0273(10) 0.0051(9) 0.0127(9) -0.0002(10)
C137 0.0317(11) 0.0335(11) 0.0349(11) 0.0016(9) 0.0122(9) -0.0004(9)
C52 0.0403(12) 0.0314(11) 0.0251(10) -0.0014(8) 0.0122(9) -0.0013(9)
C143 0.0388(12) 0.0353(12) 0.0326(11) 0.0015(9) 0.0131(9) -0.0081(9)
C51 0.0287(10) 0.0395(12) 0.0354(11) -0.0025(9) 0.0128(9) -0.0013(9)
C138 0.0377(12) 0.0369(12) 0.0344(11) -0.0025(9) 0.0142(9) 0.0000(10)
C70 0.0405(12) 0.0387(12) 0.0284(10) -0.0035(9) 0.0168(9) -0.0066(10)
C19 0.0269(11) 0.0468(14) 0.0393(12) 0.0007(10) 0.0131(9) 0.0029(10)
C18 0.0290(11) 0.0458(14) 0.0438(13) -0.0008(10) 0.0149(10) -0.0039(10)
C114 0.0325(11) 0.0400(13) 0.0404(12) 0.0016(10) 0.0114(10) -0.0035(10)
C142 0.0297(10) 0.0364(12) 0.0345(11) -0.0018(9) 0.0148(9) -0.0028(9)
C108 0.0292(11) 0.0371(12) 0.0339(11) -0.0010(9) 0.0047(9) -0.0007(9)
C76 0.0498(14) 0.0441(13) 0.0329(11) 0.0002(10) 0.0186(10) 0.0016(11)
C63 0.0453(13) 0.0304(11) 0.0473(13) -0.0030(10) 0.0250(11) -0.0031(10)
C88 0.0312(11) 0.0415(13) 0.0350(11) 0.0078(9) 0.0122(9) 0.0049(9)
C90 0.0337(12) 0.0437(13) 0.0360(12) 0.0024(10) 0.0047(9) -0.0033(10)
C155 0.0373(12) 0.0406(13) 0.0299(11) -0.0011(9) 0.0134(9) -0.0017(10)
C3 0.0349(11) 0.0375(12) 0.0280(10) 0.0025(9) 0.0120(9) 0.0079(9)
C21 0.0266(10) 0.0392(12) 0.0346(11) 0.0024(9) 0.0121(9) 0.0002(9)
C78 0.0487(14) 0.0451(14) 0.0321(11) -0.0024(10) 0.0136(10) 0.0009(11)
C22 0.0271(10) 0.0355(12) 0.0464(13) 0.0055(10) 0.0135(9) 0.0021(9)
C66 0.0470(14) 0.0393(13) 0.0368(12) -0.0087(10) 0.0151(10) -0.0005(11)
C144 0.0486(14) 0.0419(13) 0.0350(12) -0.0005(10) 0.0161(10) -0.0064(11)
C48 0.0306(11) 0.0410(13) 0.0552(15) 0.0009(11) 0.0156(10) -0.0028(10)
C151 0.0406(13) 0.0447(14) 0.0433(13) 0.0056(11) 0.0182(11) -0.0045(11)
C152 0.0518(15) 0.0396(13) 0.0461(14) 0.0131(11) 0.0157(12) 0.0019(11)
C80 0.0547(16) 0.0393(13) 0.0553(15) -0.0042(11) 0.0307(13) -0.0010(12)
C113 0.0402(13) 0.0439(14) 0.0442(13) 0.0002(11) 0.0149(11) -0.0029(11)
C20 0.0288(11) 0.0402(13) 0.0430(12) 0.0051(10) 0.0132(9) 0.0044(9)
F9 0.0661(14) 0.138(2) 0.200(3) -0.075(2) 0.0599(17) -0.0028(14)
C79 0.0584(16) 0.0435(14) 0.0396(13) -0.0087(11) 0.0191(12) -0.0042(12)
C12 0.0380(12) 0.0530(15) 0.0295(11) -0.0088(10) 0.0065(9) -0.0035(11)
C10 0.0360(12) 0.0632(16) 0.0268(11) 0.0039(10) 0.0154(9) 0.0037(11)
C89 0.0293(11) 0.0477(14) 0.0398(12) 0.0094(10) 0.0060(9) 0.0023(10)
C67 0.0470(14) 0.0426(14) 0.0483(14) -0.0064(11) 0.0228(12) 0.0072(11)
C75 0.0491(14) 0.0441(14) 0.0388(13) -0.0059(10) 0.0147(11) 0.0032(11)
C98 0.0288(11) 0.0485(14) 0.0447(13) 0.0060(11) 0.0149(10) 0.0015(10)
C82 0.0387(13) 0.0525(15) 0.0478(14) -0.0103(12) 0.0153(11) -0.0037(11)
C148 0.0381(12) 0.0478(14) 0.0366(12) 0.0021(10) 0.0111(10) -0.0046(11)
C59 0.0394(12) 0.0484(14) 0.0359(12) -0.0088(10) 0.0129(10) -0.0051(11)
C23 0.0434(13) 0.0406(13) 0.0555(15) 0.0027(11) 0.0258(12) -0.0033(11)
C72 0.0603(16) 0.0398(13) 0.0333(12) -0.0027(10) 0.0249(11) -0.0068(11)
C127 0.0314(12) 0.0606(16) 0.0365(12) 0.0017(11) 0.0012(10) -0.0008(11)
C69 0.0389(13) 0.0520(15) 0.0430(13) -0.0137(11) 0.0107(11) 0.0003(11)
C4 0.0297(11) 0.0400(12) 0.0345(11) -0.0034(9) 0.0049(9) 0.0057(9)
C62 0.0500(15) 0.0396(14) 0.0668(17) -0.0084(12) 0.0350(14) -0.0102(11)
C104 0.0281(11) 0.0485(14) 0.0396(12) 0.0032(10) 0.0051(9) -0.0024(10)
F1 0.173(3) 0.223(4) 0.0847(17) -0.037(2) 0.0898(19) -0.103(3)
C29 0.0270(11) 0.0411(13) 0.0514(14) 0.0030(11) 0.0140(10) -0.0010(9)
C103 0.0340(12) 0.0457(14) 0.0386(12) -0.0031(10) 0.0025(10) -0.0073(10)
C105 0.0284(11) 0.0409(13) 0.0417(12) 0.0030(10) 0.0071(9) 0.0026(9)
C83 0.0636(16) 0.0347(12) 0.0312(11) -0.0052(9) 0.0203(11) -0.0080(11)
C68 0.0375(13) 0.0600(17) 0.0584(16) -0.0110(13) 0.0126(12) 0.0084(12)
C102 0.0336(12) 0.0399(13) 0.0406(12) -0.0006(10) 0.0053(10) -0.0036(10)
C163 0.0452(14) 0.0482(14) 0.0400(13) 0.0050(11) 0.0164(11) 0.0048(11)
C167 0.0476(14) 0.0486(15) 0.0449(14) 0.0058(11) 0.0209(12) 0.0014(11)
C153 0.0385(13) 0.0482(15) 0.0605(16) 0.0108(13) 0.0111(12) 0.0062(11)
C95 0.0429(13) 0.0680(17) 0.0363(12) 0.0047(12) 0.0222(11) 0.0086(12)
C154 0.0330(12) 0.0420(13) 0.0534(15) 0.0041(11) 0.0146(11) -0.0008(10)
C11 0.0417(13) 0.0734(19) 0.0302(12) -0.0095(12) 0.0110(10) 0.0064(13)
C36 0.0307(12) 0.0553(16) 0.0563(15) 0.0038(12) 0.0215(11) 0.0048(11)
C115 0.0348(12) 0.0492(14) 0.0395(12) -0.0008(10) 0.0107(10) -0.0065(10)
C161 0.0513(15) 0.0492(15) 0.0391(13) 0.0002(11) 0.0219(11) 0.0056(12)
C147 0.0382(13) 0.0576(16) 0.0459(14) 0.0084(12) 0.0088(11) -0.0072(12)
C157 0.0459(14) 0.0667(18) 0.0379(13) 0.0000(12) 0.0172(11) 0.0059(13)
C145 0.0642(18) 0.0547(16) 0.0337(13) -0.0034(11) 0.0124(12) -0.0167(14)
C120 0.0310(12) 0.0541(15) 0.0463(14) 0.0029(12) 0.0006(10) -0.0019(11)
F4 0.109(2) 0.115(2) 0.113(2) -0.0275(16) -0.0497(17) 0.0017(16)
C74 0.0672(18) 0.0390(14) 0.0343(12) -0.0009(10) 0.0103(12) 0.0090(12)
C112 0.0556(16) 0.0529(16) 0.0476(15) 0.0034(12) 0.0169(12) -0.0111(13)
C61 0.0331(12) 0.0494(15) 0.0695(18) -0.0216(13) 0.0201(12) -0.0094(11)
C50 0.0527(16) 0.0497(15) 0.0577(16) 0.0094(13) 0.0218(13) -0.0042(13)
C41 0.0451(15) 0.0575(17) 0.0579(17) -0.0008(13) 0.0199(13) 0.0094(13)
C35 0.0293(11) 0.0546(15) 0.0485(14) 0.0057(11) 0.0159(10) 0.0011(10)
C60 0.0393(13) 0.0535(16) 0.0494(15) -0.0133(12) 0.0086(11) -0.0026(12)
C168 0.0505(14) 0.0384(13) 0.0433(13) -0.0019(10) 0.0229(11) -0.0079(11)
C119 0.0352(13) 0.0703(18) 0.0443(14) -0.0062(13) 0.0131(11) -0.0016(12)
C146 0.0469(15) 0.0584(17) 0.0390(13) 0.0064(12) 0.0004(11) -0.0195(13)
C34 0.0508(16) 0.0520(16) 0.0548(16) -0.0001(13) 0.0175(13) 0.0045(12)
C109 0.0515(15) 0.0442(14) 0.0454(14) 0.0006(11) 0.0171(12) 0.0067(12)
C73 0.0748(19) 0.0376(13) 0.0354(12) 0.0035(10) 0.0216(13) -0.0011(13)
C133 0.0524(16) 0.0433(15) 0.0480(15) -0.0019(12) -0.0047(12) 0.0005(12)
C97 0.0370(13) 0.0492(15) 0.0621(16) 0.0107(12) 0.0224(12) -0.0019(11)
C24 0.0497(16) 0.0640(18) 0.0696(19) -0.0110(15) 0.0350(14) -0.0158(14)
C81 0.0426(14) 0.0567(17) 0.0652(18) -0.0017(14) 0.0227(13) 0.0048(12)
C159 0.0454(15) 0.0636(18) 0.0681(19) 0.0151(14) 0.0320(14) 0.0138(13)
C121 0.0284(12) 0.0551(16) 0.0615(17) -0.0081(13) -0.0009(11) -0.0026(11)
C132 0.0445(15) 0.074(2) 0.0519(16) -0.0103(14) 0.0175(12) -0.0097(14)
C42 0.0351(13) 0.0534(16) 0.0628(17) 0.0005(13) 0.0099(12) 0.0057(12)
C160 0.0601(17) 0.0547(16) 0.0539(16) 0.0015(13) 0.0334(14) 0.0092(13)
C111 0.079(2) 0.0386(15) 0.0514(16) 0.0041(12) 0.0165(15) -0.0069(14)
C158 0.0436(15) 0.084(2) 0.0500(16) 0.0095(15) 0.0143(12) 0.0106(15)
C164 0.0636(18) 0.0544(17) 0.0492(15) 0.0123(13) 0.0208(14) 0.0126(14)
C165 0.077(2) 0.0481(16) 0.0594(17) 0.0168(13) 0.0319(16) 0.0047(15)
C96 0.0430(14) 0.074(2) 0.0603(17) 0.0183(15) 0.0280(13) 0.0002(14)
C28 0.0528(16) 0.075(2) 0.0514(16) 0.0111(14) 0.0204(13) -0.0052(15)
C49 0.0632(18) 0.0453(15) 0.0670(19) -0.0080(13) 0.0294(15) -0.0035(13)
C128 0.0482(16) 0.078(2) 0.0461(15) 0.0053(14) 0.0136(12) 0.0000(14)
C116 0.0484(15) 0.079(2) 0.0400(14) -0.0043(13) 0.0137(12) -0.0109(14)
C130 0.0527(17) 0.071(2) 0.0488(16) -0.0149(14) 0.0030(13) -0.0019(15)
C30 0.0573(17) 0.0401(14) 0.0687(18) 0.0116(13) 0.0254(14) 0.0083(12)
C40 0.0559(18) 0.069(2) 0.071(2) -0.0104(16) 0.0290(16) 0.0029(15)
C33 0.0652(19) 0.064(2) 0.069(2) -0.0163(16) 0.0248(16) -0.0004(16)
C39 0.067(2) 0.0526(18) 0.090(2) 0.0039(17) 0.0438(19) 0.0122(15)
C131 0.0503(16) 0.078(2) 0.0642(19) -0.0191(16) 0.0188(14) -0.0198(15)
C166 0.0625(18) 0.0557(17) 0.0665(19) 0.0131(14) 0.0326(15) -0.0040(14)
C32 0.0610(19) 0.0390(16) 0.105(3) -0.0173(17) 0.0312(19) -0.0031(14)
C134 0.0579(18) 0.0548(18) 0.0658(19) -0.0107(14) 0.0133(15) 0.0056(14)
C117 0.0568(18) 0.106(3) 0.0459(16) -0.0096(16) 0.0282(14) -0.0086(17)
C110 0.083(2) 0.0419(15) 0.0601(18) 0.0015(13) 0.0223(16) 0.0102(15)
C129 0.0649(19) 0.081(2) 0.0431(15) -0.0065(15) 0.0164(14) 0.0030(17)
C122 0.0375(14) 0.080(2) 0.0661(19) -0.0083(16) 0.0132(13) -0.0015(14)
C37 0.0436(15) 0.0645(19) 0.0663(19) 0.0062(15) 0.0151(14) 0.0091(13)
C43 0.0400(15) 0.0626(19) 0.100(3) -0.0239(18) 0.0245(16) -0.0011(14)
C118 0.0385(14) 0.103(3) 0.0590(18) -0.0084(17) 0.0237(13) -0.0039(15)
C170 0.0509(17) 0.063(2) 0.092(3) 0.0073(17) 0.0190(17) -0.0178(15)
C31 0.072(2) 0.0433(17) 0.093(3) 0.0117(16) 0.0309(19) 0.0079(15)
C126 0.0400(16) 0.075(2) 0.088(2) -0.0032(18) 0.0006(15) 0.0080(15)
C85 0.130(3) 0.0415(16) 0.0517(17) -0.0073(13) 0.0269(19) 0.0112(18)
C44 0.0368(16) 0.068(2) 0.132(4) -0.035(2) 0.006(2) 0.0013(15)
C38 0.063(2) 0.062(2) 0.083(2) 0.0133(18) 0.0193(18) 0.0190(16)
C123 0.0482(18) 0.105(3) 0.087(3) -0.030(2) 0.0261(18) -0.0152(19)
C169 0.076(2) 0.0394(16) 0.115(3) 0.0167(17) 0.044(2) 0.0007(15)
C25 0.077(2) 0.110(3) 0.087(3) -0.030(2) 0.057(2) -0.043(2)
C135 0.104(3) 0.0479(18) 0.071(2) 0.0038(15) 0.025(2) -0.0107(18)
C124 0.0424(18) 0.091(3) 0.127(4) -0.042(3) 0.027(2) -0.0071(18)
C47 0.067(2) 0.107(3) 0.0542(19) 0.0050(19) 0.0030(16) -0.013(2)
C45 0.073(3) 0.077(3) 0.082(3) -0.015(2) -0.013(2) 0.006(2)
C84 0.075(2) 0.080(2) 0.083(2) -0.041(2) 0.0178(19) -0.0266(19)
C27 0.096(3) 0.107(3) 0.0542(19) 0.0100(19) 0.0312(19) -0.026(2)
C125 0.0454(19) 0.076(3) 0.135(4) -0.014(3) 0.008(2) 0.0129(17)
C26 0.114(3) 0.120(3) 0.073(2) -0.014(2) 0.065(3) -0.052(3)
C46 0.097(3) 0.119(4) 0.061(2) 0.005(2) -0.006(2) -0.016(3)

loop_
_atom_type_symbol
_atom_type_description
_atom_type_scat_dispersion_real
_atom_type_scat_dispersion_imag
_atom_type_scat_source
C C 0.0181 0.0091 'International Tables Vol C Tables 4.2.6.8 and 6.1.1.4'
H H 0.0000 0.0000 'International Tables Vol C Tables 4.2.6.8 and 6.1.1.4'
Cl Cl 0.3639 0.7018 'International Tables Vol C Tables 4.2.6.8 and 6.1.1.4'
F F 0.0727 0.0534 'International Tables Vol C Tables 4.2.6.8 and 6.1.1.4'
Fe Fe -1.1336 3.1974 'International Tables Vol C Tables 4.2.6.8 and 6.1.1.4'
N N 0.0311 0.0180 'International Tables Vol C Tables 4.2.6.8 and 6.1.1.4'

loop_
_geom_angle_atom_site_label_1
_geom_angle_atom_site_label_2
_geom_angle_atom_site_label_3
_geom_angle
_geom_angle_site_symmetry_1
_geom_angle_site_symmetry_3
_geom_angle_publ_flag
Cl1 Fe1 Cl2 119.21(3) . . ?
N2 Fe1 Cl2 87.87(5) . . ?
N2 Fe1 Cl1 152.93(5) . . ?
N2 Fe1 N1 74.08(6) . . ?
N2 Fe1 N3 74.31(6) . . ?
N1 Fe1 Cl2 95.38(5) . . ?
N1 Fe1 Cl1 101.36(5) . . ?
N3 Fe1 Cl2 96.39(5) . . ?
N3 Fe1 Cl1 100.69(5) . . ?
N3 Fe1 N1 145.72(6) . . ?
Cl3 Fe2 Cl4 115.68(3) . . ?
N4 Fe2 Cl4 93.89(5) . . ?
N4 Fe2 Cl3 104.73(5) . . ?
N4 Fe2 N6 144.09(7) . . ?
N5 Fe2 Cl4 86.47(5) . . ?
N5 Fe2 Cl3 157.73(6) . . ?
N5 Fe2 N4 74.39(7) . . ?
N5 Fe2 N6 73.56(7) . . ?
N6 Fe2 Cl4 99.87(5) . . ?
N6 Fe2 Cl3 98.87(5) . . ?
C15 N2 Fe1 117.17(13) . . ?
C15 N2 C1 122.23(17) . . ?
C1 N2 Fe1 116.32(13) . . ?
C17 N1 Fe1 120.94(13) . . ?
C2 N1 Fe1 116.48(13) . . ?
C2 N1 C17 122.35(17) . . ?
C87 N4 Fe2 116.05(14) . . ?
C87 N4 C136 123.29(18) . . ?
C136 N4 Fe2 120.37(13) . . ?
C14 N3 Fe1 116.98(14) . . ?
C14 N3 C16 120.64(18) . . ?
C16 N3 Fe1 122.38(13) . . ?
C100 N5 Fe2 117.19(14) . . ?
C100 N5 C86 122.23(18) . . ?
C86 N5 Fe2 115.48(13) . . ?
C99 N6 Fe2 117.12(14) . . ?
C99 N6 C101 119.48(18) . . ?
C101 N6 Fe2 123.39(13) . . ?
C1 C7 C6 124.32(18) . . ?
C8 C7 C1 116.12(18) . . ?
C8 C7 C6 119.41(18) . . ?
N2 C15 C14 113.47(16) . . ?
N2 C15 C9 120.67(18) . . ?
C9 C15 C14 125.78(18) . . ?
N2 C1 C7 120.98(18) . . ?
N2 C1 C2 112.96(16) . . ?
C7 C1 C2 126.06(18) . . ?
C17 C56 C57 121.27(17) . . ?
C55 C56 C17 118.35(19) . . ?
C55 C56 C57 120.37(18) . . ?
C56 C17 N1 118.46(18) . . ?
C56 C17 C52 121.11(18) . . ?
C52 C17 N1 119.95(18) . . ?
N1 C2 C1 114.86(17) . . ?
N1 C2 C3 125.61(18) . . ?
C3 C2 C1 119.33(17) . . ?
N5 C100 C99 113.17(18) . . ?
N5 C100 C94 120.6(2) . . ?
C94 C100 C99 126.15(19) . . ?
C86 C92 C91 124.35(19) . . ?
C93 C92 C91 119.27(19) . . ?
C93 C92 C86 116.2(2) . . ?
C106 C107 C108 112.33(18) . . ?
C114 C107 C106 111.86(18) . . ?
C114 C107 C108 114.38(19) . . ?
C55 C54 C70 121.23(19) . . ?
C53 C54 C55 118.43(19) . . ?
C53 C54 C70 120.32(19) . . ?
C7 C6 C5 112.64(17) . . ?
N3 C14 C15 114.79(17) . . ?
N3 C14 C13 124.95(19) . . ?
C15 C14 C13 120.17(17) . . ?
C15 C9 C10 123.43(19) . . ?
C8 C9 C15 116.58(19) . . ?
C8 C9 C10 119.89(18) . . ?
N4 C87 C86 115.34(18) . . ?
N4 C87 C88 125.42(19) . . ?
C88 C87 C86 118.99(18) . . ?
C65 C64 C57 123.7(2) . . ?
C65 C64 C69 117.9(2) . . ?
C69 C64 C57 118.4(2) . . ?
C56 C57 C64 111.39(17) . . ?
C58 C57 C56 112.37(18) . . ?
C58 C57 C64 114.21(17) . . ?
C136 C141 C142 121.78(18) . . ?
C140 C141 C136 118.4(2) . . ?
C140 C141 C142 119.83(19) . . ?
C54 C55 C56 122.01(19) . . ?
N6 C99 C100 114.62(18) . . ?
N6 C99 C98 124.5(2) . . ?
C100 C99 C98 120.83(19) . . ?
C76 C71 C70 122.0(2) . . ?
C76 C71 C72 117.8(2) . . ?
C72 C71 C70 120.3(2) . . ?
C9 C8 C7 123.35(18) . . ?
C100 C94 C95 122.8(2) . . ?
C93 C94 C100 116.9(2) . . ?
C93 C94 C95 120.2(2) . . ?
C163 C162 C155 119.5(2) . . ?
C167 C162 C155 123.0(2) . . ?
C167 C162 C163 117.4(2) . . ?
C140 C139 C138 118.0(2) . . ?
C140 C139 C155 121.1(2) . . ?
C138 C139 C155 120.9(2) . . ?
C92 C91 C90 112.48(18) . . ?
C150 C149 C142 122.5(2) . . ?
C154 C149 C150 118.3(2) . . ?
C154 C149 C142 119.1(2) . . ?
C51 C16 N3 119.57(19) . . ?
C21 C16 N3 118.32(19) . . ?
C21 C16 C51 121.85(19) . . ?
N5 C86 C92 120.93(19) . . ?
N5 C86 C87 112.43(18) . . ?
C92 C86 C87 126.64(19) . . ?
C54 C53 C52 122.3(2) . . ?
C101 C106 C107 119.89(19) . . ?
C105 C106 C107 121.7(2) . . ?
C105 C106 C101 118.4(2) . . ?
C141 C136 N4 118.89(19) . . ?
C141 C136 C137 120.99(19) . . ?
C137 C136 N4 119.63(19) . . ?
C161 C156 C155 119.4(2) . . ?
C157 C156 C155 122.0(2) . . ?
C157 C156 C161 118.5(2) . . ?
C106 C101 N6 118.7(2) . . ?
C102 C101 N6 119.5(2) . . ?
C102 C101 C106 121.6(2) . . ?
C149 C150 C151 121.3(2) . . ?
C78 C77 C70 123.4(2) . . ?
C82 C77 C70 118.9(2) . . ?
C82 C77 C78 117.4(2) . . ?
C64 C65 C66 121.0(2) . . ?
C139 C140 C141 122.1(2) . . ?
C4 C5 C6 113.3(2) . . ?
C14 C13 C12 112.16(19) . . ?
C63 C58 C57 118.5(2) . . ?
C59 C58 C57 123.1(2) . . ?
C59 C58 C63 118.4(2) . . ?
C94 C93 C92 123.0(2) . . ?
C136 C137 C168 122.26(19) . . ?
C138 C137 C136 117.8(2) . . ?
C138 C137 C168 119.8(2) . . ?
C17 C52 C83 122.78(18) . . ?
C53 C52 C17 117.79(19) . . ?
C53 C52 C83 119.4(2) . . ?
C144 C143 C142 119.1(2) . . ?
C148 C143 C142 122.4(2) . . ?
C148 C143 C144 118.5(2) . . ?
C16 C51 C48 122.5(2) . . ?
C18 C51 C16 117.0(2) . . ?
C18 C51 C48 120.5(2) . . ?
C139 C138 C137 122.6(2) . . ?
C71 C70 C54 112.02(18) . . ?
C71 C70 C77 113.72(18) . . ?
C77 C70 C54 110.47(18) . . ?
C18 C19 C35 118.9(2) . . ?
C20 C19 C18 118.5(2) . . ?
C20 C19 C35 122.7(2) . . ?
C19 C18 C51 122.7(2) . . ?
C115 C114 C107 119.5(2) . . ?
C115 C114 C119 118.0(2) . . ?
C119 C114 C107 122.4(2) . . ?
C141 C142 C143 111.77(18) . . ?
C149 C142 C141 111.65(17) . . ?
C149 C142 C143 112.72(18) . . ?
C113 C108 C107 117.8(2) . . ?
C109 C108 C107 124.0(2) . . ?
C109 C108 C113 118.2(2) . . ?
C75 C76 C71 122.1(2) . . ?
C62 C63 C58 121.0(2) . . ?
C87 C88 C89 114.6(2) . . ?
C89 C90 C91 112.9(2) . . ?
C139 C155 C162 111.81(19) . . ?
C156 C155 C162 112.57(19) . . ?
C156 C155 C139 113.05(18) . . ?
C2 C3 C4 115.49(19) . . ?
C16 C21 C22 120.88(19) . . ?
C20 C21 C16 118.3(2) . . ?
C20 C21 C22 120.7(2) . . ?
C79 C78 C77 121.4(2) . . ?
C23 C22 C21 113.1(2) . . ?
C23 C22 C29 113.7(2) . . ?
C29 C22 C21 111.68(18) . . ?
C67 C66 C65 118.3(2) . . ?
C145 C144 C143 120.7(3) . . ?
C51 C48 C50 113.0(2) . . ?
C51 C48 C49 111.0(2) . . ?
C49 C48 C50 110.1(2) . . ?
C152 C151 C150 118.2(2) . . ?
F14 C152 C151 118.4(2) . . ?
F14 C152 C153 119.1(2) . . ?
C151 C152 C153 122.5(2) . . ?
F6 C80 C81 118.5(3) . . ?
C79 C80 F6 119.0(2) . . ?
C79 C80 C81 122.5(3) . . ?
C112 C113 C108 121.4(3) . . ?
C19 C20 C21 121.6(2) . . ?
C80 C79 C78 118.9(2) . . ?
C11 C12 C13 114.5(2) . . ?
C9 C10 C11 115.0(2) . . ?
C90 C89 C88 115.16(19) . . ?
F5 C67 C66 118.7(2) . . ?
F5 C67 C68 118.7(2) . . ?
C66 C67 C68 122.6(2) . . ?
C74 C75 C76 117.6(3) . . ?
C99 C98 C97 111.8(2) . . ?
C77 C82 C81 121.8(2) . . ?
C143 C148 C147 121.3(2) . . ?
C58 C59 C60 121.6(2) . . ?
C24 C23 C22 118.9(2) . . ?
C28 C23 C22 122.7(2) . . ?
C28 C23 C24 118.5(3) . . ?
C71 C72 C73 121.3(3) . . ?
C132 C127 C120 122.9(2) . . ?
C132 C127 C128 117.8(3) . . ?
C128 C127 C120 119.1(2) . . ?
C68 C69 C64 121.7(2) . . ?
C5 C4 C3 114.45(18) . . ?
C61 C62 C63 118.3(2) . . ?
C103 C104 C105 118.2(2) . . ?
C103 C104 C120 122.4(2) . . ?
C105 C104 C120 119.3(2) . . ?
C34 C29 C22 118.2(2) . . ?
C30 C29 C22 123.7(2) . . ?
C30 C29 C34 118.2(3) . . ?
C104 C103 C102 122.6(2) . . ?
C106 C105 C104 121.5(2) . . ?
C85 C83 C52 112.2(2) . . ?
C84 C83 C52 110.8(2) . . ?
C84 C83 C85 111.4(3) . . ?
C67 C68 C69 118.4(2) . . ?
C101 C102 C103 117.2(2) . . ?
C101 C102 C133 123.8(2) . . ?
C103 C102 C133 119.0(2) . . ?
C164 C163 C162 121.7(3) . . ?
C166 C167 C162 121.3(3) . . ?
C152 C153 C154 118.4(2) . . ?
C94 C95 C96 114.9(2) . . ?
C153 C154 C149 121.4(2) . . ?
C12 C11 C10 114.0(2) . . ?
C41 C36 C35 119.4(2) . . ?
C37 C36 C41 117.4(3) . . ?
C37 C36 C35 123.2(3) . . ?
C116 C115 C114 121.6(2) . . ?
C160 C161 C156 121.3(3) . . ?
C146 C147 C148 118.2(3) . . ?
C156 C157 C158 120.9(2) . . ?
C146 C145 C144 118.3(2) . . ?
C127 C120 C104 111.3(2) . . ?
C127 C120 C121 113.4(2) . . ?
C121 C120 C104 110.4(2) . . ?
F8 C74 C75 118.2(3) . . ?
F8 C74 C73 119.1(2) . . ?
C73 C74 C75 122.7(3) . . ?
C111 C112 C113 118.4(3) . . ?
F7 C61 C62 118.4(3) . . ?
F7 C61 C60 118.3(3) . . ?
C62 C61 C60 123.3(2) . . ?
C40 C41 C36 121.8(3) . . ?
C19 C35 C36 113.2(2) . . ?
C42 C35 C19 112.5(2) . . ?
C42 C35 C36 112.5(2) . . ?
C61 C60 C59 117.4(3) . . ?
C170 C168 C137 110.2(2) . . ?
C170 C168 C169 110.7(3) . . ?
C169 C168 C137 112.8(2) . . ?
C118 C119 C114 121.1(3) . . ?
F13 C146 C145 118.5(3) . . ?
C147 C146 F13 118.5(3) . . ?
C147 C146 C145 123.0(2) . . ?
C33 C34 C29 121.4(3) . . ?
C108 C109 C110 120.9(3) . . ?
C74 C73 C72 118.6(2) . . ?
C102 C133 C134 110.8(2) . . ?
C102 C133 C135 111.2(3) . . ?
C135 C133 C134 110.8(3) . . ?
C96 C97 C98 114.9(2) . . ?
C25 C24 C23 121.3(3) . . ?
C80 C81 C82 118.1(3) . . ?
F16 C159 C160 119.4(3) . . ?
F16 C159 C158 117.9(3) . . ?
C160 C159 C158 122.7(3) . . ?
C122 C121 C120 122.4(3) . . ?
C126 C121 C120 119.6(3) . . ?
C126 C121 C122 118.0(3) . . ?
C127 C132 C131 121.4(3) . . ?
C43 C42 C35 120.0(3) . . ?
C43 C42 C47 118.6(3) . . ?
C47 C42 C35 121.2(3) . . ?
C159 C160 C161 118.4(3) . . ?
F12 C111 C110 118.6(3) . . ?
C112 C111 F12 118.9(3) . . ?
C112 C111 C110 122.5(3) . . ?
C159 C158 C157 118.2(3) . . ?
C165 C164 C163 118.3(3) . . ?
F15 C165 C164 118.7(3) . . ?
C166 C165 F15 119.3(3) . . ?
C166 C165 C164 122.0(3) . . ?
C97 C96 C95 114.6(2) . . ?
C23 C28 C27 120.8(3) . . ?
C129 C128 C127 121.3(3) . . ?
C117 C116 C115 118.0(3) . . ?
C131 C130 F10 118.1(3) . . ?
C129 C130 F10 119.0(3) . . ?
C129 C130 C131 122.8(3) . . ?
C29 C30 C31 120.8(3) . . ?
C39 C40 C41 118.4(3) . . ?
C32 C33 C34 118.5(3) . . ?
F3 C39 C40 118.6(3) . . ?
C38 C39 F3 119.2(3) . . ?
C38 C39 C40 122.2(3) . . ?
C130 C131 C132 118.2(3) . . ?
C165 C166 C167 119.3(3) . . ?
C33 C32 F2 118.6(4) . . ?
C31 C32 F2 119.3(3) . . ?
C31 C32 C33 122.1(3) . . ?
F11 C117 C116 118.4(3) . . ?
F11 C117 C118 118.8(3) . . ?
C118 C117 C116 122.8(3) . . ?
C111 C110 C109 118.6(3) . . ?
C130 C129 C128 118.5(3) . . ?
C121 C122 C123 121.7(3) . . ?
C38 C37 C36 121.6(3) . . ?
C42 C43 C44 120.1(4) . . ?
C117 C118 C119 118.4(3) . . ?
C32 C31 C30 119.0(3) . . ?
C121 C126 C125 120.7(4) . . ?
C45 C44 C43 118.4(4) . . ?
C39 C38 C37 118.5(3) . . ?
C124 C123 C122 118.2(4) . . ?
C26 C25 C24 117.9(3) . . ?
F9 C124 C123 119.7(5) . . ?
F9 C124 C125 117.9(4) . . ?
C125 C124 C123 122.4(4) . . ?
C46 C47 C42 121.6(4) . . ?
C44 C45 F4 117.9(4) . . ?
C44 C45 C46 123.4(4) . . ?
C46 C45 F4 118.7(5) . . ?
C26 C27 C28 118.5(4) . . ?
C124 C125 C126 118.9(4) . . ?
F1 C26 C25 118.4(4) . . ?
F1 C26 C27 118.6(4) . . ?
C27 C26 C25 123.0(3) . . ?
C45 C46 C47 117.8(4) . . ?

loop_
_geom_bond_atom_site_label_1
_geom_bond_atom_site_label_2
_geom_bond_distance
_geom_bond_site_symmetry_2
_geom_bond_publ_flag
Fe1 Cl2 2.3634(6) . ?
Fe1 Cl1 2.2414(6) . ?
Fe1 N2 2.1011(16) . ?
Fe1 N1 2.1860(17) . ?
Fe1 N3 2.1794(17) . ?
Fe2 Cl4 2.3595(6) . ?
Fe2 Cl3 2.2390(6) . ?
Fe2 N4 2.1661(17) . ?
Fe2 N5 2.1064(17) . ?
Fe2 N6 2.1787(18) . ?
F5 C67 1.359(3) . ?
F6 C80 1.368(3) . ?
F14 C152 1.360(3) . ?
F13 C146 1.366(3) . ?
F8 C74 1.359(3) . ?
F7 C61 1.364(3) . ?
N2 C15 1.343(2) . ?
N2 C1 1.345(3) . ?
N1 C17 1.436(2) . ?
N1 C2 1.289(3) . ?
N4 C87 1.292(3) . ?
N4 C136 1.441(3) . ?
F16 C159 1.364(3) . ?
N3 C14 1.292(3) . ?
N3 C16 1.444(3) . ?
N5 C100 1.338(3) . ?
N5 C86 1.344(3) . ?
N6 C99 1.295(3) . ?
N6 C101 1.440(3) . ?
F10 C130 1.370(4) . ?
F15 C165 1.359(3) . ?
F12 C111 1.365(3) . ?
C7 C1 1.398(3) . ?
C7 C6 1.508(3) . ?
C7 C8 1.392(3) . ?
F11 C117 1.363(3) . ?
C15 C14 1.493(3) . ?
C15 C9 1.396(3) . ?
C1 C2 1.497(3) . ?
F3 C39 1.365(4) . ?
C56 C17 1.402(3) . ?
C56 C57 1.523(3) . ?
C56 C55 1.389(3) . ?
C17 C52 1.405(3) . ?
C2 C3 1.494(3) . ?
C100 C99 1.485(3) . ?
C100 C94 1.401(3) . ?
C92 C91 1.504(3) . ?
C92 C86 1.404(3) . ?
C92 C93 1.394(3) . ?
C107 C106 1.523(3) . ?
C107 C114 1.519(3) . ?
C107 C108 1.527(3) . ?
C54 C55 1.386(3) . ?
C54 C53 1.382(3) . ?
C54 C70 1.530(3) . ?
C6 C5 1.531(3) . ?
C14 C13 1.501(3) . ?
C9 C8 1.390(3) . ?
C9 C10 1.505(3) . ?
C87 C86 1.495(3) . ?
C87 C88 1.491(3) . ?
C64 C57 1.526(3) . ?
C64 C65 1.387(3) . ?
C64 C69 1.389(3) . ?
C57 C58 1.521(3) . ?
C141 C136 1.400(3) . ?
C141 C140 1.392(3) . ?
C141 C142 1.526(3) . ?
C99 C98 1.505(3) . ?
C71 C70 1.517(3) . ?
C71 C76 1.388(3) . ?
C71 C72 1.388(3) . ?
C94 C93 1.385(3) . ?
C94 C95 1.509(3) . ?
C162 C155 1.532(3) . ?
C162 C163 1.396(4) . ?
C162 C167 1.387(3) . ?
C139 C140 1.384(3) . ?
C139 C138 1.385(3) . ?
C139 C155 1.531(3) . ?
C91 C90 1.529(3) . ?
C149 C150 1.387(3) . ?
C149 C142 1.526(3) . ?
C149 C154 1.387(3) . ?
C16 C51 1.403(3) . ?
C16 C21 1.398(3) . ?
C53 C52 1.396(3) . ?
F2 C32 1.364(4) . ?
C106 C101 1.399(3) . ?
C106 C105 1.390(3) . ?
C136 C137 1.403(3) . ?
C156 C155 1.519(3) . ?
C156 C161 1.386(3) . ?
C156 C157 1.386(4) . ?
C101 C102 1.396(3) . ?
C150 C151 1.389(3) . ?
C77 C70 1.525(3) . ?
C77 C78 1.390(3) . ?
C77 C82 1.386(4) . ?
C65 C66 1.397(3) . ?
C5 C4 1.519(3) . ?
C13 C12 1.530(3) . ?
C58 C63 1.397(3) . ?
C58 C59 1.386(3) . ?
C137 C138 1.394(3) . ?
C137 C168 1.527(3) . ?
C52 C83 1.523(3) . ?
C143 C142 1.527(3) . ?
C143 C144 1.396(3) . ?
C143 C148 1.386(3) . ?
C51 C18 1.396(3) . ?
C51 C48 1.512(3) . ?
C19 C18 1.389(3) . ?
C19 C20 1.383(3) . ?
C19 C35 1.531(3) . ?
C114 C115 1.392(3) . ?
C114 C119 1.392(3) . ?
C108 C113 1.391(3) . ?
C108 C109 1.381(3) . ?
C76 C75 1.387(4) . ?
C63 C62 1.385(4) . ?
C88 C89 1.541(3) . ?
C90 C89 1.517(3) . ?
C3 C4 1.535(3) . ?
C21 C22 1.526(3) . ?
C21 C20 1.397(3) . ?
C78 C79 1.389(4) . ?
C22 C23 1.519(3) . ?
C22 C29 1.524(3) . ?
C66 C67 1.362(4) . ?
C144 C145 1.392(4) . ?
C48 C50 1.526(4) . ?
C48 C49 1.523(4) . ?
C151 C152 1.367(4) . ?
C152 C153 1.375(4) . ?
C80 C79 1.350(4) . ?
C80 C81 1.372(4) . ?
C113 C112 1.383(4) . ?
F9 C124 1.354(4) . ?
C12 C11 1.521(3) . ?
C10 C11 1.529(4) . ?
C67 C68 1.366(4) . ?
C75 C74 1.378(4) . ?
C98 C97 1.528(3) . ?
C82 C81 1.389(4) . ?
C148 C147 1.391(3) . ?
C59 C60 1.394(4) . ?
C23 C24 1.392(4) . ?
C23 C28 1.384(4) . ?
C72 C73 1.390(4) . ?
C127 C120 1.520(4) . ?
C127 C132 1.372(4) . ?
C127 C128 1.391(4) . ?
C69 C68 1.379(4) . ?
C62 C61 1.369(4) . ?
C104 C103 1.379(4) . ?
C104 C105 1.393(3) . ?
C104 C120 1.531(3) . ?
F1 C26 1.360(4) . ?
C29 C34 1.386(4) . ?
C29 C30 1.381(4) . ?
C103 C102 1.402(3) . ?
C83 C85 1.516(4) . ?
C83 C84 1.513(4) . ?
C102 C133 1.519(4) . ?
C163 C164 1.381(4) . ?
C167 C166 1.381(4) . ?
C153 C154 1.381(4) . ?
C95 C96 1.525(4) . ?
C36 C41 1.389(4) . ?
C36 C35 1.536(4) . ?
C36 C37 1.387(4) . ?
C115 C116 1.383(4) . ?
C161 C160 1.378(4) . ?
C147 C146 1.361(4) . ?
C157 C158 1.389(4) . ?
C145 C146 1.372(4) . ?
C120 C121 1.528(4) . ?
F4 C45 1.359(4) . ?
C74 C73 1.361(4) . ?
C112 C111 1.358(4) . ?
C61 C60 1.376(4) . ?
C41 C40 1.375(4) . ?
C35 C42 1.528(4) . ?
C168 C170 1.516(4) . ?
C168 C169 1.519(4) . ?
C119 C118 1.386(4) . ?
C34 C33 1.377(4) . ?
C109 C110 1.389(4) . ?
C133 C134 1.528(4) . ?
C133 C135 1.525(5) . ?
C97 C96 1.515(4) . ?
C24 C25 1.381(4) . ?
C159 C160 1.365(4) . ?
C159 C158 1.370(4) . ?
C121 C122 1.384(4) . ?
C121 C126 1.381(4) . ?
C132 C131 1.393(4) . ?
C42 C43 1.373(4) . ?
C42 C47 1.388(5) . ?
C111 C110 1.368(5) . ?
C164 C165 1.374(4) . ?
C165 C166 1.357(4) . ?
C28 C27 1.389(4) . ?
C128 C129 1.384(5) . ?
C116 C117 1.370(4) . ?
C130 C131 1.357(4) . ?
C130 C129 1.351(5) . ?
C30 C31 1.385(4) . ?
C40 C39 1.372(5) . ?
C33 C32 1.364(5) . ?
C39 C38 1.359(5) . ?
C32 C31 1.358(5) . ?
C117 C118 1.369(4) . ?
C122 C123 1.388(5) . ?
C37 C38 1.383(5) . ?
C43 C44 1.417(5) . ?
C126 C125 1.396(6) . ?
C44 C45 1.351(6) . ?
C123 C124 1.359(6) . ?
C25 C26 1.370(6) . ?
C124 C125 1.356(7) . ?
C47 C46 1.385(5) . ?
C45 C46 1.358(6) . ?
C27 C26 1.361(6) . ?
